data_4072458
loop_
_publ_author_name
'Irwin, Levi J.'
'Zeits, Paul D.'
'Reibenspies, Joseph H.'
'Miller, Stephen A.'

_publ_section_title
;
 Diffuse Diffraction from Parallel/Antiparallel Metallocene Pillars
;
_journal_issue 5
_journal_name_full Organometallics
_journal_page_first 1129
_journal_paper_doi 10.1021/om060435g
_journal_volume 26
_journal_year 2007
_chemical_formula_sum 'C39 H52 Hf'
_chemical_formula_weight 699.30
_chemical_name_systematic
; 
 ? 
;
_space_group_IT_number 33
_symmetry_cell_setting orthorhombic
_symmetry_space_group_name_Hall 'P 2c -2n'
_symmetry_space_group_name_H-M 'P n a 21'
_atom_sites_solution_hydrogens geom
_atom_sites_solution_primary direct
_atom_sites_solution_secondary difmap
_audit_creation_method SHELXL-97
_cell_angle_alpha 90.00
_cell_angle_beta 90.00
_cell_angle_gamma 90.00
_cell_formula_units_Z 4
_cell_length_a 29.775(5)
_cell_length_b 15.007(2)
_cell_length_c 7.3342(12)
_cell_measurement_reflns_used 7698
_cell_measurement_temperature 110(2)
_cell_measurement_theta_max 27.53
_cell_measurement_theta_min 2.46
_cell_volume 3277.2(9)
_computing_cell_refinement 'Bruker SMART'
_computing_data_collection 'Bruker SMART'
_computing_data_reduction 'Bruker SAINT'
_computing_molecular_graphics 'Bruker SHELXTL'
_computing_publication_material 'Bruker SHELXTL'
_computing_structure_refinement 'SHELXL-97 (Sheldrick, 1997)'
_computing_structure_solution 'SHELXS-97 (Sheldrick, 1990)'
_diffrn_ambient_temperature 110(2)
_diffrn_measured_fraction_theta_full 0.947
_diffrn_measured_fraction_theta_max 0.947
_diffrn_measurement_device_type 'CCD area detector'
_diffrn_measurement_method 'phi and omega scans'
_diffrn_radiation_monochromator graphite
_diffrn_radiation_source 'fine-focus sealed tube'
_diffrn_radiation_type MoK\a
_diffrn_radiation_wavelength 0.71073
_diffrn_reflns_av_R_equivalents 0.0517
_diffrn_reflns_av_sigmaI/netI 0.0419
_diffrn_reflns_limit_h_max 35
_diffrn_reflns_limit_h_min -35
_diffrn_reflns_limit_k_max 17
_diffrn_reflns_limit_k_min -17
_diffrn_reflns_limit_l_max 8
_diffrn_reflns_limit_l_min -8
_diffrn_reflns_number 22973
_diffrn_reflns_theta_full 25.00
_diffrn_reflns_theta_max 25.00
_diffrn_reflns_theta_min 2.71
_exptl_absorpt_coefficient_mu 3.208
_exptl_absorpt_correction_T_max 0.8561
_exptl_absorpt_correction_T_min 0.2969
_exptl_absorpt_correction_type multi-scan
_exptl_absorpt_process_details sadabs
_exptl_crystal_colour yellow
_exptl_crystal_density_diffrn 1.417
_exptl_crystal_density_meas ?
_exptl_crystal_density_method 'not measured'
_exptl_crystal_description needle
_exptl_crystal_F_000 1432
_exptl_crystal_size_max 0.50
_exptl_crystal_size_mid 0.05
_exptl_crystal_size_min 0.05
_refine_diff_density_max 2.598
_refine_diff_density_min -2.581
_refine_diff_density_rms 0.185
_refine_ls_abs_structure_details 'Flack H D (1983), Acta Cryst. A39, 876-881'
_refine_ls_abs_structure_Flack 0.00(8)
_refine_ls_extinction_method none
_refine_ls_goodness_of_fit_ref 1.056
_refine_ls_hydrogen_treatment constr
_refine_ls_matrix_type full
_refine_ls_number_parameters 723
_refine_ls_number_reflns 5349
_refine_ls_number_restraints 1613
_refine_ls_restrained_S_all 1.009
_refine_ls_R_factor_all 0.0847
_refine_ls_R_factor_gt 0.0830
_refine_ls_shift/su_max 0.001
_refine_ls_shift/su_mean 0.000
_refine_ls_structure_factor_coef Fsqd
_refine_ls_weighting_details 'calc w=1/[\s^2^(Fo^2^)+(0.0500P)^2^+90.0000P] where P=(Fo^2^+2Fc^2^)/3'
_refine_ls_weighting_scheme calc
_refine_ls_wR_factor_gt 0.1852
_refine_ls_wR_factor_ref 0.1866
_reflns_number_gt 5236
_reflns_number_total 5349
_reflns_threshold_expression >2sigma(I)
_cod_data_source_file om060435gsi20061211_025957.cif
_cod_data_source_block sm32_2-Hf
_cod_depositor_comments
;
The following automatic conversions were performed:

'_symmetry_cell_setting' value 'Orthorhombic' changed to
'orthorhombic' according to
/home/saulius/struct/CIF-dictionaries/cif_core.dic dictionary named
'cif_core.dic' version 2.4.1 from 2010-06-29.

Automatic conversion script
Id: cif_fix_values 1715 2011-07-08 13:25:40Z adriana 

The following automatic conversions were performed:

'_exptl_crystal_density_meas' value 'not measured' was changed to '?'
- the value is perceived as not measured.

Automatic conversion script
Id: cif_fix_values 3008 2015-01-20 13:52:24Z robertas 
;
_cod_original_cell_volume 3277.3(9)
_cod_original_sg_symbol_H-M Pna2(1)
_cod_database_code 4072458

loop_
_symmetry_equiv_pos_as_xyz
'x, y, z'
'-x, -y, z+1/2'
'-x+1/2, y+1/2, z+1/2'
'x+1/2, -y+1/2, z'

loop_
_atom_site_label
_atom_site_type_symbol
_atom_site_fract_x
_atom_site_fract_y
_atom_site_fract_z
_atom_site_U_iso_or_equiv
_atom_site_adp_type
_atom_site_occupancy
_atom_site_symmetry_multiplicity
_atom_site_calc_flag
_atom_site_refinement_flags
_atom_site_disorder_assembly
_atom_site_disorder_group
Hf1_1 Hf 0.36410(2) 0.61520(5) -0.29755(18) 0.0163(2) Uani 0.628(3) 1 d PDU A 1
C1_1 C 0.3822(4) 0.5528(9) -0.0004(19) 0.0125(12) Uani 0.628(3) 1 d PDU A 1
C2_1 C 0.4030(4) 0.6383(8) 0.012(2) 0.0125(13) Uani 0.628(3) 1 d PDU A 1
C3_1 C 0.4498(5) 0.6685(10) -0.009(2) 0.0117(17) Uani 0.628(3) 1 d PDU A 1
H3A_1 H 0.4724 0.6300 -0.0563 0.014 Uiso 0.628(3) 1 calc PR A 1
C4_1 C 0.4603(4) 0.7593(9) 0.045(3) 0.0117(16) Uani 0.628(3) 1 d PDU A 1
C5_1 C 0.5103(4) 0.7879(9) 0.007(2) 0.0141(18) Uani 0.628(3) 1 d PDU A 1
C6_1 C 0.5161(5) 0.8785(10) 0.083(2) 0.0136(19) Uani 0.628(3) 1 d PDU A 1
H6A_1 H 0.5469 0.8990 0.0541 0.016 Uiso 0.628(3) 1 calc PR A 1
H6B_1 H 0.5135 0.8748 0.2171 0.016 Uiso 0.628(3) 1 calc PR A 1
C7_1 C 0.4839(4) 0.9470(10) 0.017(5) 0.0116(19) Uani 0.628(3) 1 d PDU A 1
H7A_1 H 0.4872 0.9538 -0.1167 0.014 Uiso 0.628(3) 1 calc PR A 1
H7B_1 H 0.4912 1.0050 0.0740 0.014 Uiso 0.628(3) 1 calc PR A 1
C8_1 C 0.4358(4) 0.9236(8) 0.0600(16) 0.0088(17) Uani 0.628(3) 1 d PDU A 1
C9_1 C 0.4240(4) 0.8238(8) 0.024(5) 0.0094(16) Uani 0.628(3) 1 d PDU A 1
C10_1 C 0.3811(4) 0.7966(8) 0.043(3) 0.0105(17) Uani 0.628(3) 1 d PDU A 1
H10A_1 H 0.3584 0.8386 0.0730 0.013 Uiso 0.628(3) 1 calc PR A 1
C11_1 C 0.3696(4) 0.7049(8) 0.018(3) 0.0121(13) Uani 0.628(3) 1 d PDU A 1
C12_1 C 0.3271(4) 0.6603(8) 0.015(3) 0.0127(13) Uani 0.628(3) 1 d PDU A 1
C13_1 C 0.2827(4) 0.6921(10) 0.040(5) 0.0101(17) Uani 0.628(3) 1 d PDU A 1
H13A_1 H 0.2779 0.7521 0.0760 0.012 Uiso 0.628(3) 1 calc PR A 1
C14_1 C 0.2464(4) 0.6359(9) 0.013(3) 0.0097(17) Uani 0.628(3) 1 d PDU A 1
C15_1 C 0.1986(4) 0.6756(9) 0.015(2) 0.0120(18) Uani 0.628(3) 1 d PDU A 1
C16_1 C 0.1642(5) 0.6024(10) -0.032(2) 0.0153(19) Uani 0.628(3) 1 d PDU A 1
H16A_1 H 0.1335 0.6256 -0.0087 0.018 Uiso 0.628(3) 1 calc PR A 1
H16B_1 H 0.1664 0.5880 -0.1630 0.018 Uiso 0.628(3) 1 calc PR A 1
C17_1 C 0.1706(5) 0.5188(11) 0.076(2) 0.0142(19) Uani 0.628(3) 1 d PDU A 1
H17A_1 H 0.1468 0.4761 0.0413 0.017 Uiso 0.628(3) 1 calc PR A 1
H17B_1 H 0.1662 0.5332 0.2070 0.017 Uiso 0.628(3) 1 calc PR A 1
C18_1 C 0.2154(4) 0.4732(8) 0.0559(18) 0.0120(18) Uani 0.628(3) 1 d PDU A 1
C19_1 C 0.2537(4) 0.5404(9) 0.032(3) 0.0104(17) Uani 0.628(3) 1 d PDU A 1
C20_1 C 0.2977(4) 0.5071(9) 0.008(2) 0.0106(17) Uani 0.628(3) 1 d PDU A 1
H20A_1 H 0.3023 0.4458 -0.0186 0.013 Uiso 0.628(3) 1 calc PR A 1
C21_1 C 0.3348(4) 0.5652(8) 0.023(4) 0.0117(13) Uani 0.628(3) 1 d PDU A 1
C22_1 C 0.5413(5) 0.7173(11) 0.092(2) 0.018(3) Uani 0.628(3) 1 d PDU A 1
H22A_1 H 0.5727 0.7354 0.0761 0.026 Uiso 0.628(3) 1 calc PR A 1
H22B_1 H 0.5364 0.6598 0.0316 0.026 Uiso 0.628(3) 1 calc PR A 1
H22C_1 H 0.5346 0.7117 0.2222 0.026 Uiso 0.628(3) 1 calc PR A 1
C23_1 C 0.5222(6) 0.7876(13) -0.198(2) 0.019(3) Uani 0.628(3) 1 d PDU A 1
H23A_1 H 0.5031 0.8306 -0.2619 0.029 Uiso 0.628(3) 1 calc PR A 1
H23B_1 H 0.5171 0.7279 -0.2479 0.029 Uiso 0.628(3) 1 calc PR A 1
H23C_1 H 0.5538 0.8040 -0.2132 0.029 Uiso 0.628(3) 1 calc PR A 1
C24_1 C 0.4230(6) 0.9542(11) 0.2534(17) 0.014(3) Uani 0.628(3) 1 d PDU A 1
H24A_1 H 0.4392 0.9181 0.3432 0.021 Uiso 0.628(3) 1 calc PR A 1
H24B_1 H 0.3906 0.9470 0.2712 0.021 Uiso 0.628(3) 1 calc PR A 1
H24C_1 H 0.4311 1.0171 0.2688 0.021 Uiso 0.628(3) 1 calc PR A 1
C25_1 C 0.4059(5) 0.9828(10) -0.062(2) 0.013(3) Uani 0.628(3) 1 d PDU A 1
H25A_1 H 0.4116 1.0457 -0.0347 0.020 Uiso 0.628(3) 1 calc PR A 1
H25B_1 H 0.3742 0.9691 -0.0393 0.020 Uiso 0.628(3) 1 calc PR A 1
H25C_1 H 0.4129 0.9712 -0.1908 0.020 Uiso 0.628(3) 1 calc PR A 1
C26_1 C 0.1952(7) 0.7575(13) -0.117(3) 0.019(3) Uani 0.628(3) 1 d PDU A 1
H26A_1 H 0.1647 0.7819 -0.1127 0.029 Uiso 0.628(3) 1 calc PR A 1
H26B_1 H 0.2022 0.7386 -0.2416 0.029 Uiso 0.628(3) 1 calc PR A 1
H26C_1 H 0.2167 0.8033 -0.0786 0.029 Uiso 0.628(3) 1 calc PR A 1
C27_1 C 0.1867(5) 0.7116(11) 0.205(2) 0.016(2) Uani 0.628(3) 1 d PDU A 1
H27A_1 H 0.1565 0.7373 0.2024 0.025 Uiso 0.628(3) 1 calc PR A 1
H27B_1 H 0.2085 0.7576 0.2396 0.025 Uiso 0.628(3) 1 calc PR A 1
H27C_1 H 0.1877 0.6628 0.2934 0.025 Uiso 0.628(3) 1 calc PR A 1
C28_1 C 0.2164(7) 0.4054(12) -0.101(2) 0.019(3) Uani 0.628(3) 1 d PDU A 1
H28A_1 H 0.2142 0.4369 -0.2177 0.028 Uiso 0.628(3) 1 calc PR A 1
H28B_1 H 0.1912 0.3641 -0.0885 0.028 Uiso 0.628(3) 1 calc PR A 1
H28C_1 H 0.2447 0.3720 -0.0969 0.028 Uiso 0.628(3) 1 calc PR A 1
C29_1 C 0.2182(6) 0.4201(11) 0.235(2) 0.016(3) Uani 0.628(3) 1 d PDU A 1
H29A_1 H 0.1928 0.3787 0.2425 0.023 Uiso 0.628(3) 1 calc PR A 1
H29B_1 H 0.2171 0.4614 0.3387 0.023 Uiso 0.628(3) 1 calc PR A 1
H29C_1 H 0.2464 0.3865 0.2386 0.023 Uiso 0.628(3) 1 calc PR A 1
C30_1 C 0.4070(5) 0.4630(10) -0.061(2) 0.0132(15) Uani 0.628(3) 1 d PDU A 1
C31_1 C 0.4554(5) 0.4587(11) -0.004(2) 0.009(2) Uani 0.628(3) 1 d PDU A 1
H31A_1 H 0.4682 0.4015 -0.0416 0.013 Uiso 0.628(3) 1 calc PR A 1
H31B_1 H 0.4575 0.4644 0.1291 0.013 Uiso 0.628(3) 1 calc PR A 1
H31C_1 H 0.4720 0.5074 -0.0615 0.013 Uiso 0.628(3) 1 calc PR A 1
C32_1 C 0.3834(5) 0.3784(9) 0.005(2) 0.008(2) Uani 0.628(3) 1 d PDU A 1
H32A_1 H 0.4001 0.3260 -0.0370 0.012 Uiso 0.628(3) 1 calc PR A 1
H32B_1 H 0.3528 0.3766 -0.0442 0.012 Uiso 0.628(3) 1 calc PR A 1
H32C_1 H 0.3822 0.3784 0.1386 0.012 Uiso 0.628(3) 1 calc PR A 1
C33_1 C 0.4024(5) 0.4728(9) -0.267(2) 0.0155(14) Uani 0.628(3) 1 d PDU A 1
C34_1 C 0.4314(6) 0.5271(11) -0.380(2) 0.0169(15) Uani 0.628(3) 1 d PDU A 1
H34B_1 H 0.4633 0.5433 -0.3531 0.020 Uiso 0.628(3) 1 calc PR A 1
C35_1 C 0.4083(6) 0.5417(11) -0.548(2) 0.0188(16) Uani 0.628(3) 1 d PDU A 1
H35B_1 H 0.4210 0.5728 -0.6567 0.023 Uiso 0.628(3) 1 calc PR A 1
C36_1 C 0.3700(6) 0.4985(11) -0.544(2) 0.0190(16) Uani 0.628(3) 1 d PDU A 1
H36B_1 H 0.3490 0.4934 -0.6497 0.023 Uiso 0.628(3) 1 calc PR A 1
C37_1 C 0.3639(6) 0.4559(11) -0.378(2) 0.0173(15) Uani 0.628(3) 1 d PDU A 1
H37A_1 H 0.3394 0.4126 -0.3486 0.021 Uiso 0.628(3) 1 calc PR A 1
C38_1 C 0.3942(5) 0.7404(9) -0.418(2) 0.016(2) Uani 0.628(3) 1 d PDU A 1
H38A_1 H 0.4076 0.7266 -0.5369 0.023 Uiso 0.628(3) 1 calc PR A 1
H38B_1 H 0.4174 0.7636 -0.3361 0.023 Uiso 0.628(3) 1 calc PR A 1
H38C_1 H 0.3706 0.7853 -0.4338 0.023 Uiso 0.628(3) 1 calc PR A 1
C39_1 C 0.2941(5) 0.6351(10) -0.414(2) 0.015(2) Uani 0.628(3) 1 d PDU A 1
H39A_1 H 0.2946 0.6234 -0.5452 0.022 Uiso 0.628(3) 1 calc PR A 1
H39B_1 H 0.2844 0.6966 -0.3919 0.022 Uiso 0.628(3) 1 calc PR A 1
H39C_1 H 0.2732 0.5939 -0.3543 0.022 Uiso 0.628(3) 1 calc PR A 1
Hf1_2 Hf 0.36296(7) 0.61386(14) 0.3644(2) 0.0381(8) Uani 0.372(3) 1 d PDU A 2
C1_2 C 0.3811(7) 0.5478(12) 0.071(2) 0.0321(16) Uani 0.372(3) 1 d PDU A 2
C2_2 C 0.4025(6) 0.6326(12) 0.055(3) 0.0319(17) Uani 0.372(3) 1 d PDU A 2
C3_2 C 0.4494(7) 0.6641(16) 0.068(5) 0.031(2) Uani 0.372(3) 1 d PDU A 2
H3B_2 H 0.4722 0.6299 0.1261 0.037 Uiso 0.372(3) 1 calc PR A 2
C4_2 C 0.4586(7) 0.7513(15) -0.013(4) 0.030(2) Uani 0.372(3) 1 d PDU A 2
C5_2 C 0.5096(7) 0.7786(15) -0.010(4) 0.029(3) Uani 0.372(3) 1 d PDU A 2
C6_2 C 0.5147(9) 0.8729(16) -0.059(4) 0.029(3) Uani 0.372(3) 1 d PDU A 2
H6C_2 H 0.5157 0.8762 -0.1940 0.035 Uiso 0.372(3) 1 calc PR A 2
H6D_2 H 0.5445 0.8923 -0.0143 0.035 Uiso 0.372(3) 1 calc PR A 2
C7_2 C 0.4816(7) 0.9401(17) 0.003(9) 0.030(3) Uani 0.372(3) 1 d PDU A 2
H7C_2 H 0.4886 0.9979 -0.0558 0.036 Uiso 0.372(3) 1 calc PR A 2
H7D_2 H 0.4846 0.9480 0.1362 0.036 Uiso 0.372(3) 1 calc PR A 2
C8_2 C 0.4339(8) 0.9152(14) -0.040(3) 0.030(3) Uani 0.372(3) 1 d PDU A 2
C9_2 C 0.4239(8) 0.8183(13) 0.029(10) 0.030(2) Uani 0.372(3) 1 d PDU A 2
C10_2 C 0.3807(8) 0.7903(14) 0.009(5) 0.031(2) Uani 0.372(3) 1 d PDU A 2
H10B_2 H 0.3582 0.8310 -0.0286 0.037 Uiso 0.372(3) 1 calc PR A 2
C11_2 C 0.3695(6) 0.6998(12) 0.045(4) 0.0320(18) Uani 0.372(3) 1 d PDU A 2
C12_2 C 0.3266(6) 0.6570(13) 0.049(4) 0.0324(17) Uani 0.372(3) 1 d PDU A 2
C13_2 C 0.2827(6) 0.6924(17) 0.027(9) 0.029(2) Uani 0.372(3) 1 d PDU A 2
H13B_2 H 0.2787 0.7533 -0.0043 0.035 Uiso 0.372(3) 1 calc PR A 2
C14_2 C 0.2455(7) 0.6376(15) 0.051(5) 0.028(2) Uani 0.372(3) 1 d PDU A 2
C15_2 C 0.1987(7) 0.6773(15) 0.086(3) 0.027(3) Uani 0.372(3) 1 d PDU A 2
C16_2 C 0.1643(9) 0.6022(16) 0.117(5) 0.028(3) Uani 0.372(3) 1 d PDU A 2
H16C_2 H 0.1656 0.5848 0.2471 0.034 Uiso 0.372(3) 1 calc PR A 2
H16D_2 H 0.1340 0.6266 0.0938 0.034 Uiso 0.372(3) 1 calc PR A 2
C17_2 C 0.1696(8) 0.5202(18) 0.005(5) 0.028(3) Uani 0.372(3) 1 d PDU A 2
H17C_2 H 0.1601 0.5348 -0.1204 0.034 Uiso 0.372(3) 1 calc PR A 2
H17D_2 H 0.1481 0.4755 0.0526 0.034 Uiso 0.372(3) 1 calc PR A 2
C18_2 C 0.2146(7) 0.4760(15) -0.007(3) 0.029(3) Uani 0.372(3) 1 d PDU A 2
C19_2 C 0.2532(7) 0.5440(15) 0.003(5) 0.029(2) Uani 0.372(3) 1 d PDU A 2
C20_2 C 0.2952(7) 0.5082(16) 0.063(5) 0.032(2) Uani 0.372(3) 1 d PDU A 2
H20B_2 H 0.2970 0.4500 0.1131 0.038 Uiso 0.372(3) 1 calc PR A 2
C21_2 C 0.3339(6) 0.5618(13) 0.045(4) 0.0324(17) Uani 0.372(3) 1 d PDU A 2
C22_2 C 0.5367(11) 0.718(2) -0.139(4) 0.027(4) Uani 0.372(3) 1 d PDU A 2
H22D_2 H 0.5678 0.7384 -0.1444 0.041 Uiso 0.372(3) 1 calc PR A 2
H22E_2 H 0.5234 0.7193 -0.2608 0.041 Uiso 0.372(3) 1 calc PR A 2
H22F_2 H 0.5359 0.6565 -0.0920 0.041 Uiso 0.372(3) 1 calc PR A 2
C23_2 C 0.5300(10) 0.758(2) 0.178(4) 0.028(4) Uani 0.372(3) 1 d PDU A 2
H23D_2 H 0.5159 0.7965 0.2702 0.042 Uiso 0.372(3) 1 calc PR A 2
H23E_2 H 0.5624 0.7697 0.1753 0.042 Uiso 0.372(3) 1 calc PR A 2
H23F_2 H 0.5247 0.6956 0.2091 0.042 Uiso 0.372(3) 1 calc PR A 2
C24_2 C 0.4234(11) 0.925(2) -0.245(3) 0.029(4) Uani 0.372(3) 1 d PDU A 2
H24D_2 H 0.4432 0.8852 -0.3153 0.043 Uiso 0.372(3) 1 calc PR A 2
H24E_2 H 0.4284 0.9866 -0.2832 0.043 Uiso 0.372(3) 1 calc PR A 2
H24F_2 H 0.3920 0.9085 -0.2678 0.043 Uiso 0.372(3) 1 calc PR A 2
C25_2 C 0.4023(9) 0.9821(18) 0.053(5) 0.031(4) Uani 0.372(3) 1 d PDU A 2
H25D_2 H 0.4091 1.0424 0.0105 0.046 Uiso 0.372(3) 1 calc PR A 2
H25E_2 H 0.4065 0.9790 0.1855 0.046 Uiso 0.372(3) 1 calc PR A 2
H25F_2 H 0.3711 0.9674 0.0230 0.046 Uiso 0.372(3) 1 calc PR A 2
C26_2 C 0.1972(11) 0.746(2) 0.247(4) 0.028(4) Uani 0.372(3) 1 d PDU A 2
H26D_2 H 0.1661 0.7656 0.2664 0.042 Uiso 0.372(3) 1 calc PR A 2
H26E_2 H 0.2159 0.7978 0.2161 0.042 Uiso 0.372(3) 1 calc PR A 2
H26F_2 H 0.2086 0.7182 0.3582 0.042 Uiso 0.372(3) 1 calc PR A 2
C27_2 C 0.1833(13) 0.734(2) -0.076(4) 0.030(4) Uani 0.372(3) 1 d PDU A 2
H27D_2 H 0.1540 0.7612 -0.0487 0.045 Uiso 0.372(3) 1 calc PR A 2
H27E_2 H 0.1807 0.6970 -0.1851 0.045 Uiso 0.372(3) 1 calc PR A 2
H27F_2 H 0.2053 0.7818 -0.0983 0.045 Uiso 0.372(3) 1 calc PR A 2
C28_2 C 0.2264(12) 0.400(2) 0.126(4) 0.030(4) Uani 0.372(3) 1 d PDU A 2
H28D_2 H 0.2274 0.4235 0.2510 0.045 Uiso 0.372(3) 1 calc PR A 2
H28E_2 H 0.2558 0.3752 0.0942 0.045 Uiso 0.372(3) 1 calc PR A 2
H28F_2 H 0.2035 0.3533 0.1184 0.045 Uiso 0.372(3) 1 calc PR A 2
C29_2 C 0.2110(12) 0.431(2) -0.195(4) 0.028(4) Uani 0.372(3) 1 d PDU A 2
H29D_2 H 0.1856 0.3895 -0.1955 0.042 Uiso 0.372(3) 1 calc PR A 2
H29E_2 H 0.2388 0.3985 -0.2212 0.042 Uiso 0.372(3) 1 calc PR A 2
H29F_2 H 0.2063 0.4767 -0.2889 0.042 Uiso 0.372(3) 1 calc PR A 2
C30_2 C 0.4052(8) 0.4584(14) 0.138(3) 0.031(2) Uani 0.372(3) 1 d PDU A 2
C31_2 C 0.4532(8) 0.450(2) 0.078(5) 0.032(3) Uani 0.372(3) 1 d PDU A 2
H31D_2 H 0.4652 0.3926 0.1183 0.048 Uiso 0.372(3) 1 calc PR A 2
H31E_2 H 0.4709 0.4984 0.1309 0.048 Uiso 0.372(3) 1 calc PR A 2
H31F_2 H 0.4546 0.4535 -0.0556 0.048 Uiso 0.372(3) 1 calc PR A 2
C32_2 C 0.3806(12) 0.3735(18) 0.076(5) 0.031(4) Uani 0.372(3) 1 d PDU A 2
H32D_2 H 0.3973 0.3209 0.1168 0.047 Uiso 0.372(3) 1 calc PR A 2
H32E_2 H 0.3786 0.3731 -0.0576 0.047 Uiso 0.372(3) 1 calc PR A 2
H32F_2 H 0.3504 0.3725 0.1281 0.047 Uiso 0.372(3) 1 calc PR A 2
C33_2 C 0.4007(8) 0.4709(13) 0.343(3) 0.0315(18) Uani 0.372(3) 1 d PDU A 2
C34_2 C 0.4292(7) 0.5254(16) 0.455(3) 0.031(2) Uani 0.372(3) 1 d PDU A 2
H34A_2 H 0.4613 0.5407 0.4302 0.038 Uiso 0.372(3) 1 calc PR A 2
C35_2 C 0.4057(8) 0.5413(16) 0.620(3) 0.033(2) Uani 0.372(3) 1 d PDU A 2
H35A_2 H 0.4181 0.5730 0.7283 0.039 Uiso 0.372(3) 1 calc PR A 2
C36_2 C 0.3670(9) 0.4992(16) 0.615(3) 0.033(2) Uani 0.372(3) 1 d PDU A 2
H36A_2 H 0.3455 0.4957 0.7193 0.040 Uiso 0.372(3) 1 calc PR A 2
C37_2 C 0.3612(9) 0.4551(13) 0.450(3) 0.033(2) Uani 0.372(3) 1 d PDU A 2
H37B_2 H 0.3367 0.4119 0.4205 0.040 Uiso 0.372(3) 1 calc PR A 2
C38_2 C 0.3930(9) 0.7400(12) 0.480(3) 0.032(3) Uani 0.372(3) 1 d PDU A 2
H38D_2 H 0.3970 0.7332 0.6121 0.048 Uiso 0.372(3) 1 calc PR A 2
H38E_2 H 0.3727 0.7901 0.4562 0.048 Uiso 0.372(3) 1 calc PR A 2
H38F_2 H 0.4221 0.7513 0.4227 0.048 Uiso 0.372(3) 1 calc PR A 2
C39_2 C 0.2928(7) 0.6372(19) 0.478(3) 0.034(3) Uani 0.372(3) 1 d PDU A 2
H39D_2 H 0.2899 0.6068 0.5957 0.051 Uiso 0.372(3) 1 calc PR A 2
H39E_2 H 0.2705 0.6135 0.3926 0.051 Uiso 0.372(3) 1 calc PR A 2
H39F_2 H 0.2879 0.7012 0.4945 0.051 Uiso 0.372(3) 1 calc PR A 2

loop_
_atom_site_aniso_label
_atom_site_aniso_U_11
_atom_site_aniso_U_22
_atom_site_aniso_U_33
_atom_site_aniso_U_23
_atom_site_aniso_U_13
_atom_site_aniso_U_12
Hf1_1 0.0101(3) 0.0133(3) 0.0254(4) 0.0086(4) 0.0008(5) -0.0064(2)
C1_1 0.008(2) 0.010(2) 0.0193(19) 0.001(2) 0.000(2) -0.0033(19)
C2_1 0.008(2) 0.010(2) 0.020(2) 0.003(2) 0.003(2) -0.0025(19)
C3_1 0.008(3) 0.011(3) 0.016(3) 0.000(3) 0.003(3) -0.001(2)
C4_1 0.009(2) 0.011(3) 0.015(3) 0.000(3) 0.001(3) -0.002(2)
C5_1 0.009(3) 0.014(3) 0.019(3) 0.000(3) 0.001(3) -0.002(2)
C6_1 0.010(3) 0.014(3) 0.017(3) 0.001(3) -0.001(3) -0.003(2)
C7_1 0.009(3) 0.012(3) 0.013(3) 0.001(3) 0.001(3) -0.004(2)
C8_1 0.007(3) 0.009(3) 0.011(3) 0.003(3) 0.001(3) -0.006(2)
C9_1 0.006(2) 0.009(2) 0.013(3) 0.002(3) 0.002(3) -0.004(2)
C10_1 0.006(3) 0.011(3) 0.015(3) 0.006(3) 0.002(3) -0.002(2)
C11_1 0.006(2) 0.010(2) 0.020(2) 0.006(2) 0.000(2) -0.0031(19)
C12_1 0.008(2) 0.011(2) 0.019(2) 0.003(2) -0.004(2) -0.0038(19)
C13_1 0.007(2) 0.009(3) 0.014(3) 0.002(3) -0.004(3) -0.003(2)
C14_1 0.007(2) 0.009(3) 0.013(3) 0.000(3) -0.001(3) -0.001(2)
C15_1 0.009(3) 0.012(3) 0.015(3) 0.000(3) 0.001(3) 0.000(2)
C16_1 0.011(3) 0.016(3) 0.019(3) 0.000(3) 0.000(3) -0.002(3)
C17_1 0.011(3) 0.015(3) 0.017(3) 0.001(3) 0.001(3) -0.004(3)
C18_1 0.010(3) 0.012(3) 0.014(3) 0.001(3) 0.002(3) -0.004(2)
C19_1 0.008(2) 0.009(2) 0.014(3) 0.002(3) 0.001(3) -0.001(2)
C20_1 0.008(2) 0.009(3) 0.015(3) 0.003(3) -0.001(3) -0.002(2)
C21_1 0.007(2) 0.010(2) 0.018(2) 0.002(2) -0.002(2) -0.0038(19)
C22_1 0.014(4) 0.017(4) 0.022(5) 0.002(4) -0.004(4) -0.002(4)
C23_1 0.017(4) 0.018(5) 0.022(3) 0.002(3) 0.004(3) -0.002(4)
C24_1 0.017(4) 0.013(4) 0.014(4) -0.001(3) 0.006(3) -0.004(4)
C25_1 0.012(4) 0.012(4) 0.016(4) 0.000(4) -0.002(4) 0.000(4)
C26_1 0.018(5) 0.016(4) 0.024(4) 0.005(4) 0.001(4) 0.000(3)
C27_1 0.013(4) 0.017(4) 0.019(4) -0.002(3) 0.002(4) 0.001(3)
C28_1 0.018(5) 0.017(4) 0.021(4) -0.004(4) 0.000(4) -0.005(3)
C29_1 0.014(4) 0.019(4) 0.014(4) 0.005(3) -0.002(4) -0.007(3)
C30_1 0.010(3) 0.012(2) 0.018(3) -0.001(2) 0.000(2) -0.001(2)
C31_1 0.011(3) 0.008(4) 0.008(4) -0.004(4) -0.002(3) 0.000(3)
C32_1 0.008(4) 0.008(3) 0.009(4) -0.006(3) 0.001(4) 0.003(3)
C33_1 0.013(3) 0.016(2) 0.017(2) 0.0013(19) 0.000(2) -0.001(2)
C34_1 0.016(2) 0.016(3) 0.019(3) 0.003(2) 0.001(2) -0.001(2)
C35_1 0.018(3) 0.018(3) 0.020(2) 0.004(2) -0.001(2) -0.001(3)
C36_1 0.017(3) 0.019(3) 0.021(2) 0.003(2) -0.001(2) 0.000(3)
C37_1 0.016(3) 0.017(2) 0.019(3) 0.001(2) -0.002(2) -0.001(2)
C38_1 0.013(4) 0.016(2) 0.018(4) 0.005(3) -0.001(4) -0.001(3)
C39_1 0.016(3) 0.012(4) 0.016(4) 0.002(3) -0.001(3) -0.003(3)
Hf1_2 0.0332(10) 0.0342(10) 0.0468(11) 0.0003(6) 0.0029(6) 0.0235(6)
C1_2 0.029(3) 0.030(2) 0.037(2) 0.002(2) -0.001(2) 0.001(2)
C2_2 0.029(3) 0.029(3) 0.037(2) -0.001(2) -0.004(2) 0.001(2)
C3_2 0.030(3) 0.029(3) 0.034(4) 0.000(3) -0.004(3) 0.001(3)
C4_2 0.028(3) 0.030(3) 0.032(3) -0.001(3) -0.001(3) 0.001(2)
C5_2 0.028(3) 0.029(3) 0.031(4) -0.001(3) -0.001(3) 0.001(3)
C6_2 0.029(4) 0.029(4) 0.030(4) -0.001(3) 0.000(3) 0.000(3)
C7_2 0.030(4) 0.029(4) 0.030(4) -0.001(3) 0.000(3) 0.001(3)
C8_2 0.029(3) 0.030(3) 0.031(4) -0.002(3) 0.000(3) 0.001(3)
C9_2 0.028(3) 0.029(3) 0.032(3) -0.001(3) 0.000(3) 0.000(2)
C10_2 0.028(3) 0.031(3) 0.035(4) -0.003(3) -0.001(3) 0.001(3)
C11_2 0.028(3) 0.030(3) 0.038(3) -0.003(2) -0.002(3) 0.001(2)
C12_2 0.028(3) 0.031(3) 0.038(3) 0.001(2) 0.002(2) 0.001(2)
C13_2 0.027(3) 0.028(3) 0.033(4) 0.000(3) 0.001(3) 0.000(2)
C14_2 0.027(3) 0.027(3) 0.030(4) 0.000(3) 0.001(3) 0.000(2)
C15_2 0.026(3) 0.027(3) 0.029(4) 0.001(3) -0.001(3) 0.000(3)
C16_2 0.027(4) 0.028(4) 0.030(4) 0.001(3) 0.000(3) -0.001(3)
C17_2 0.028(3) 0.028(4) 0.029(4) -0.001(3) 0.000(3) -0.001(3)
C18_2 0.029(3) 0.028(3) 0.030(4) 0.000(3) 0.001(3) 0.001(3)
C19_2 0.028(3) 0.028(3) 0.031(4) 0.001(3) 0.002(3) 0.001(2)
C20_2 0.029(3) 0.030(3) 0.036(4) 0.005(3) 0.005(3) 0.003(2)
C21_2 0.028(3) 0.030(3) 0.039(2) 0.005(2) 0.004(2) 0.002(2)
C22_2 0.026(5) 0.027(5) 0.028(5) 0.001(4) 0.000(4) 0.001(4)
C23_2 0.026(5) 0.030(5) 0.028(4) -0.001(4) 0.002(4) -0.002(4)
C24_2 0.027(5) 0.029(5) 0.030(4) -0.002(4) 0.001(4) 0.000(4)
C25_2 0.030(5) 0.030(5) 0.032(5) -0.002(4) 0.000(4) 0.000(4)
C26_2 0.027(6) 0.028(5) 0.029(5) 0.000(4) 0.000(4) 0.000(4)
C27_2 0.031(5) 0.029(5) 0.029(5) 0.002(4) 0.001(4) 0.000(4)
C28_2 0.031(6) 0.028(5) 0.031(5) -0.001(4) 0.001(4) 0.001(4)
C29_2 0.026(6) 0.028(5) 0.029(4) 0.001(4) 0.000(4) 0.002(4)
C30_2 0.030(3) 0.029(3) 0.035(3) -0.002(2) 0.001(3) 0.004(2)
C31_2 0.030(4) 0.031(5) 0.035(5) 0.001(4) 0.002(4) 0.001(3)
C32_2 0.031(5) 0.030(4) 0.032(5) 0.001(4) 0.001(4) 0.001(4)
C33_2 0.031(3) 0.028(2) 0.035(3) -0.002(2) 0.001(2) 0.007(2)
C34_2 0.028(3) 0.029(3) 0.036(3) -0.001(3) 0.000(2) 0.007(2)
C35_2 0.031(3) 0.031(3) 0.036(3) -0.002(2) 0.000(2) 0.003(3)
C36_2 0.031(4) 0.033(3) 0.036(3) -0.003(2) 0.000(3) 0.002(3)
C37_2 0.031(3) 0.033(2) 0.034(3) -0.002(2) 0.000(3) 0.003(3)
C38_2 0.030(5) 0.033(3) 0.034(4) 0.002(3) 0.004(4) 0.008(3)
C39_2 0.031(3) 0.035(5) 0.037(4) -0.001(4) -0.001(3) 0.005(3)

loop_
_atom_type_symbol
_atom_type_description
_atom_type_scat_dispersion_real
_atom_type_scat_dispersion_imag
_atom_type_scat_source
C C 0.0033 0.0016 'International Tables Vol C Tables 4.2.6.8 and 6.1.1.4'
H H 0.0000 0.0000 'International Tables Vol C Tables 4.2.6.8 and 6.1.1.4'
Hf Hf -0.5830 6.1852 'International Tables Vol C Tables 4.2.6.8 and 6.1.1.4'

loop_
_geom_angle_atom_site_label_1
_geom_angle_atom_site_label_2
_geom_angle_atom_site_label_3
_geom_angle
C38_1 Hf1_1 C39_1 96.2(5)
C38_1 Hf1_1 C1_1 125.6(5)
C39_1 Hf1_1 C1_1 126.2(5)
C38_1 Hf1_1 C33_1 125.5(5)
C39_1 Hf1_1 C33_1 125.4(5)
C1_1 Hf1_1 C33_1 58.4(5)
C38_1 Hf1_1 C37_1 135.6(5)
C39_1 Hf1_1 C37_1 92.1(5)
C1_1 Hf1_1 C37_1 80.8(5)
C33_1 Hf1_1 C37_1 33.8(5)
C38_1 Hf1_1 C34_1 91.6(5)
C39_1 Hf1_1 C34_1 136.1(5)
C1_1 Hf1_1 C34_1 80.4(5)
C33_1 Hf1_1 C34_1 34.3(5)
C37_1 Hf1_1 C34_1 54.9(5)
C38_1 Hf1_1 C35_1 82.6(5)
C39_1 Hf1_1 C35_1 105.3(5)
C1_1 Hf1_1 C35_1 111.6(5)
C33_1 Hf1_1 C35_1 55.7(5)
C37_1 Hf1_1 C35_1 53.2(5)
C34_1 Hf1_1 C35_1 33.2(5)
C38_1 Hf1_1 C36_1 105.6(5)
C39_1 Hf1_1 C36_1 83.5(5)
C1_1 Hf1_1 C36_1 111.0(5)
C33_1 Hf1_1 C36_1 54.7(5)
C37_1 Hf1_1 C36_1 32.3(4)
C34_1 Hf1_1 C36_1 53.0(5)
C35_1 Hf1_1 C36_1 30.2(5)
C38_1 Hf1_1 C2_1 93.1(5)
C39_1 Hf1_1 C2_1 136.6(5)
C1_1 Hf1_1 C2_1 33.0(4)
C33_1 Hf1_1 C2_1 80.0(4)
C37_1 Hf1_1 C2_1 110.0(4)
C34_1 Hf1_1 C2_1 85.6(5)
C35_1 Hf1_1 C2_1 117.9(5)
C36_1 Hf1_1 C2_1 134.0(5)
C38_1 Hf1_1 C21_1 136.2(5)
C39_1 Hf1_1 C21_1 94.0(5)
C1_1 Hf1_1 C21_1 32.7(4)
C33_1 Hf1_1 C21_1 79.7(4)
C37_1 Hf1_1 C21_1 86.3(5)
C34_1 Hf1_1 C21_1 109.6(4)
C35_1 Hf1_1 C21_1 134.8(5)
C36_1 Hf1_1 C21_1 117.9(5)
C2_1 Hf1_1 C21_1 52.8(4)
C38_1 Hf1_1 C12_1 107.0(5)
C39_1 Hf1_1 C12_1 84.8(5)
C1_1 Hf1_1 C12_1 53.9(4)
C33_1 Hf1_1 C12_1 110.0(5)
C37_1 Hf1_1 C12_1 117.2(5)
C34_1 Hf1_1 C12_1 133.5(5)
C35_1 Hf1_1 C12_1 165.5(5)
C36_1 Hf1_1 C12_1 146.3(5)
C2_1 Hf1_1 C12_1 52.0(4)
C21_1 Hf1_1 C12_1 32.0(4)
C38_1 Hf1_1 C11_1 84.0(5)
C39_1 Hf1_1 C11_1 108.3(4)
C1_1 Hf1_1 C11_1 53.6(4)
C33_1 Hf1_1 C11_1 109.5(5)
C37_1 Hf1_1 C11_1 133.9(5)
C34_1 Hf1_1 C11_1 115.4(4)
C35_1 Hf1_1 C11_1 144.9(5)
C36_1 Hf1_1 C11_1 164.2(5)
C2_1 Hf1_1 C11_1 31.1(4)
C21_1 Hf1_1 C11_1 52.4(4)
C12_1 Hf1_1 C11_1 31.2(3)
C2_1 C1_1 C21_1 107.5(11)
C2_1 C1_1 C30_1 125.1(11)
C21_1 C1_1 C30_1 126.7(12)
C2_1 C1_1 Hf1_1 78.7(9)
C21_1 C1_1 Hf1_1 80.7(12)
C30_1 C1_1 Hf1_1 100.3(8)
C11_1 C2_1 C1_1 109.6(10)
C11_1 C2_1 C3_1 116.9(11)
C1_1 C2_1 C3_1 132.8(12)
C11_1 C2_1 Hf1_1 78.9(11)
C1_1 C2_1 Hf1_1 68.3(8)
C3_1 C2_1 Hf1_1 112.1(11)
C4_1 C3_1 C2_1 117.5(12)
C4_1 C3_1 H3A_1 121.3
C2_1 C3_1 H3A_1 121.3
C3_1 C4_1 C9_1 115.9(14)
C3_1 C4_1 C5_1 114.1(11)
C9_1 C4_1 C5_1 120.2(11)
C6_1 C5_1 C22_1 114.2(13)
C6_1 C5_1 C23_1 110.0(12)
C22_1 C5_1 C23_1 104.8(13)
C6_1 C5_1 C4_1 107.0(11)
C22_1 C5_1 C4_1 108.0(11)
C23_1 C5_1 C4_1 112.9(13)
C5_1 C6_1 C7_1 116.0(14)
C5_1 C6_1 H6A_1 108.3
C7_1 C6_1 H6A_1 108.3
C5_1 C6_1 H6B_1 108.3
C7_1 C6_1 H6B_1 108.3
H6A_1 C6_1 H6B_1 107.4
C6_1 C7_1 C8_1 112.5(16)
C6_1 C7_1 H7A_1 109.1
C8_1 C7_1 H7A_1 109.1
C6_1 C7_1 H7B_1 109.1
C8_1 C7_1 H7B_1 109.1
H7A_1 C7_1 H7B_1 107.8
C7_1 C8_1 C24_1 111.0(17)
C7_1 C8_1 C25_1 106.9(14)
C24_1 C8_1 C25_1 102.8(11)
C7_1 C8_1 C9_1 113.7(11)
C24_1 C8_1 C9_1 112.7(17)
C25_1 C8_1 C9_1 109.0(15)
C10_1 C9_1 C4_1 119.4(11)
C10_1 C9_1 C8_1 119.1(13)
C4_1 C9_1 C8_1 116.9(13)
C9_1 C10_1 C11_1 120.3(13)
C9_1 C10_1 H10A_1 119.8
C11_1 C10_1 H10A_1 119.8
C2_1 C11_1 C10_1 121.2(11)
C2_1 C11_1 C12_1 106.9(10)
C10_1 C11_1 C12_1 131.5(11)
C2_1 C11_1 Hf1_1 70.1(10)
C10_1 C11_1 Hf1_1 127.5(14)
C12_1 C11_1 Hf1_1 72.5(11)
C13_1 C12_1 C11_1 131.7(12)
C13_1 C12_1 C21_1 118.3(11)
C11_1 C12_1 C21_1 108.7(10)
C13_1 C12_1 Hf1_1 126.2(18)
C11_1 C12_1 Hf1_1 76.3(11)
C21_1 C12_1 Hf1_1 73.4(13)
C14_1 C13_1 C12_1 120.4(14)
C14_1 C13_1 H13A_1 119.8
C12_1 C13_1 H13A_1 119.8
C13_1 C14_1 C19_1 117.9(11)
C13_1 C14_1 C15_1 119.0(10)
C19_1 C14_1 C15_1 121.2(10)
C27_1 C15_1 C16_1 107.3(11)
C27_1 C15_1 C14_1 110.6(12)
C16_1 C15_1 C14_1 109.7(10)
C27_1 C15_1 C26_1 105.6(12)
C16_1 C15_1 C26_1 112.5(12)
C14_1 C15_1 C26_1 111.0(12)
C17_1 C16_1 C15_1 113.3(12)
C17_1 C16_1 H16A_1 108.9
C15_1 C16_1 H16A_1 108.9
C17_1 C16_1 H16B_1 108.9
C15_1 C16_1 H16B_1 108.9
H16A_1 C16_1 H16B_1 107.7
C16_1 C17_1 C18_1 116.3(12)
C16_1 C17_1 H17A_1 108.2
C18_1 C17_1 H17A_1 108.2
C16_1 C17_1 H17B_1 108.2
C18_1 C17_1 H17B_1 108.2
H17A_1 C17_1 H17B_1 107.4
C17_1 C18_1 C19_1 111.8(10)
C17_1 C18_1 C28_1 113.2(12)
C19_1 C18_1 C28_1 109.7(13)
C17_1 C18_1 C29_1 101.4(11)
C19_1 C18_1 C29_1 113.4(13)
C28_1 C18_1 C29_1 107.2(13)
C20_1 C19_1 C14_1 118.3(11)
C20_1 C19_1 C18_1 118.1(10)
C14_1 C19_1 C18_1 123.2(10)
C21_1 C20_1 C19_1 119.8(12)
C21_1 C20_1 H20A_1 120.1
C19_1 C20_1 H20A_1 120.1
C20_1 C21_1 C1_1 132.9(13)
C20_1 C21_1 C12_1 118.8(11)
C1_1 C21_1 C12_1 106.2(10)
C20_1 C21_1 Hf1_1 111.5(16)
C1_1 C21_1 Hf1_1 66.5(11)
C12_1 C21_1 Hf1_1 74.6(13)
C5_1 C22_1 H22A_1 109.5
C5_1 C22_1 H22B_1 109.5
H22A_1 C22_1 H22B_1 109.5
C5_1 C22_1 H22C_1 109.5
H22A_1 C22_1 H22C_1 109.5
H22B_1 C22_1 H22C_1 109.5
C5_1 C23_1 H23A_1 109.5
C5_1 C23_1 H23B_1 109.5
H23A_1 C23_1 H23B_1 109.5
C5_1 C23_1 H23C_1 109.5
H23A_1 C23_1 H23C_1 109.5
H23B_1 C23_1 H23C_1 109.5
C8_1 C24_1 H24A_1 109.5
C8_1 C24_1 H24B_1 109.5
H24A_1 C24_1 H24B_1 109.5
C8_1 C24_1 H24C_1 109.5
H24A_1 C24_1 H24C_1 109.5
H24B_1 C24_1 H24C_1 109.5
C8_1 C25_1 H25A_1 109.5
C8_1 C25_1 H25B_1 109.5
H25A_1 C25_1 H25B_1 109.5
C8_1 C25_1 H25C_1 109.5
H25A_1 C25_1 H25C_1 109.5
H25B_1 C25_1 H25C_1 109.5
C15_1 C26_1 H26A_1 109.5
C15_1 C26_1 H26B_1 109.5
H26A_1 C26_1 H26B_1 109.5
C15_1 C26_1 H26C_1 109.5
H26A_1 C26_1 H26C_1 109.5
H26B_1 C26_1 H26C_1 109.5
C15_1 C27_1 H27A_1 109.5
C15_1 C27_1 H27B_1 109.5
H27A_1 C27_1 H27B_1 109.5
C15_1 C27_1 H27C_1 109.5
H27A_1 C27_1 H27C_1 109.5
H27B_1 C27_1 H27C_1 109.5
C18_1 C28_1 H28A_1 109.5
C18_1 C28_1 H28B_1 109.5
H28A_1 C28_1 H28B_1 109.5
C18_1 C28_1 H28C_1 109.5
H28A_1 C28_1 H28C_1 109.5
H28B_1 C28_1 H28C_1 109.5
C18_1 C29_1 H29A_1 109.5
C18_1 C29_1 H29B_1 109.5
H29A_1 C29_1 H29B_1 109.5
C18_1 C29_1 H29C_1 109.5
H29A_1 C29_1 H29C_1 109.5
H29B_1 C29_1 H29C_1 109.5
C31_1 C30_1 C33_1 111.5(12)
C31_1 C30_1 C32_1 108.5(12)
C33_1 C30_1 C32_1 110.6(12)
C31_1 C30_1 C1_1 113.7(12)
C33_1 C30_1 C1_1 98.7(11)
C32_1 C30_1 C1_1 113.6(12)
C30_1 C31_1 H31A_1 109.5
C30_1 C31_1 H31B_1 109.5
H31A_1 C31_1 H31B_1 109.5
C30_1 C31_1 H31C_1 109.5
H31A_1 C31_1 H31C_1 109.5
H31B_1 C31_1 H31C_1 109.5
C30_1 C32_1 H32A_1 109.5
C30_1 C32_1 H32B_1 109.5
H32A_1 C32_1 H32B_1 109.5
C30_1 C32_1 H32C_1 109.5
H32A_1 C32_1 H32C_1 109.5
H32B_1 C32_1 H32C_1 109.5
C37_1 C33_1 C34_1 104.8(13)
C37_1 C33_1 C30_1 128.2(13)
C34_1 C33_1 C30_1 124.5(13)
C37_1 C33_1 Hf1_1 74.2(9)
C34_1 C33_1 Hf1_1 74.5(8)
C30_1 C33_1 Hf1_1 102.5(9)
C35_1 C34_1 C33_1 107.0(13)
C35_1 C34_1 Hf1_1 74.8(8)
C33_1 C34_1 Hf1_1 71.2(8)
C35_1 C34_1 H34B_1 126.2
C33_1 C34_1 H34B_1 126.2
Hf1_1 C34_1 H34B_1 126.2
C36_1 C35_1 C34_1 108.9(14)
C36_1 C35_1 Hf1_1 75.3(10)
C34_1 C35_1 Hf1_1 72.0(8)
C36_1 C35_1 H35B_1 125.3
C34_1 C35_1 H35B_1 125.3
Hf1_1 C35_1 H35B_1 125.3
C35_1 C36_1 C37_1 111.1(15)
C35_1 C36_1 Hf1_1 74.5(10)
C37_1 C36_1 Hf1_1 71.4(8)
C35_1 C36_1 H36B_1 124.4
C37_1 C36_1 H36B_1 124.4
Hf1_1 C36_1 H36B_1 124.4
C36_1 C37_1 C33_1 108.2(14)
C36_1 C37_1 Hf1_1 76.2(8)
C33_1 C37_1 Hf1_1 71.9(8)
C36_1 C37_1 H37A_1 125.5
C33_1 C37_1 H37A_1 125.5
Hf1_1 C37_1 H37A_1 125.5
Hf1_1 C38_1 H38A_1 109.5
Hf1_1 C38_1 H38B_1 109.5
H38A_1 C38_1 H38B_1 109.5
Hf1_1 C38_1 H38C_1 109.5
H38A_1 C38_1 H38C_1 109.5
H38B_1 C38_1 H38C_1 109.5
Hf1_1 C39_1 H39A_1 109.5
Hf1_1 C39_1 H39B_1 109.5
H39A_1 C39_1 H39B_1 109.5
Hf1_1 C39_1 H39C_1 109.5
H39A_1 C39_1 H39C_1 109.5
H39B_1 C39_1 H39C_1 109.5
C38_2 Hf1_2 C39_2 95.5(9)
C38_2 Hf1_2 C33_2 125.6(8)
C39_2 Hf1_2 C33_2 125.7(8)
C38_2 Hf1_2 C1_2 125.9(8)
C39_2 Hf1_2 C1_2 126.2(8)
C33_2 Hf1_2 C1_2 58.7(6)
C38_2 Hf1_2 C37_2 136.3(7)
C39_2 Hf1_2 C37_2 92.0(8)
C33_2 Hf1_2 C37_2 34.1(6)
C1_2 Hf1_2 C37_2 80.6(6)
C38_2 Hf1_2 C34_2 91.9(8)
C39_2 Hf1_2 C34_2 135.8(8)
C33_2 Hf1_2 C34_2 34.1(6)
C1_2 Hf1_2 C34_2 80.9(6)
C37_2 Hf1_2 C34_2 55.2(7)
C38_2 Hf1_2 C35_2 83.3(7)
C39_2 Hf1_2 C35_2 105.0(7)
C33_2 Hf1_2 C35_2 55.3(7)
C1_2 Hf1_2 C35_2 111.8(7)
C37_2 Hf1_2 C35_2 53.3(7)
C34_2 Hf1_2 C35_2 33.0(5)
C38_2 Hf1_2 C36_2 106.2(7)
C39_2 Hf1_2 C36_2 83.2(7)
C33_2 Hf1_2 C36_2 54.6(7)
C1_2 Hf1_2 C36_2 110.9(6)
C37_2 Hf1_2 C36_2 32.3(5)
C34_2 Hf1_2 C36_2 53.0(7)
C35_2 Hf1_2 C36_2 30.3(6)
C38_2 Hf1_2 C2_2 93.4(7)
C39_2 Hf1_2 C2_2 136.6(7)
C33_2 Hf1_2 C2_2 80.1(6)
C1_2 Hf1_2 C2_2 33.0(5)
C37_2 Hf1_2 C2_2 109.9(6)
C34_2 Hf1_2 C2_2 86.0(6)
C35_2 Hf1_2 C2_2 118.2(7)
C36_2 Hf1_2 C2_2 134.1(7)
C38_2 Hf1_2 C21_2 135.9(7)
C39_2 Hf1_2 C21_2 94.0(7)
C33_2 Hf1_2 C21_2 80.3(6)
C1_2 Hf1_2 C21_2 32.8(5)
C37_2 Hf1_2 C21_2 86.1(6)
C34_2 Hf1_2 C21_2 110.2(6)
C35_2 Hf1_2 C21_2 134.9(7)
C36_2 Hf1_2 C21_2 117.6(7)
C2_2 Hf1_2 C21_2 52.8(6)
C38_2 Hf1_2 C12_2 106.7(7)
C39_2 Hf1_2 C12_2 84.7(7)
C33_2 Hf1_2 C12_2 110.5(6)
C1_2 Hf1_2 C12_2 54.1(6)
C37_2 Hf1_2 C12_2 116.9(7)
C34_2 Hf1_2 C12_2 134.2(7)
C35_2 Hf1_2 C12_2 165.7(7)
C36_2 Hf1_2 C12_2 145.8(7)
C2_2 Hf1_2 C12_2 52.2(6)
C21_2 Hf1_2 C12_2 31.9(5)
C38_2 Hf1_2 C11_2 84.1(7)
C39_2 Hf1_2 C11_2 108.2(7)
C33_2 Hf1_2 C11_2 109.6(6)
C1_2 Hf1_2 C11_2 53.6(6)
C37_2 Hf1_2 C11_2 133.6(7)
C34_2 Hf1_2 C11_2 115.9(6)
C35_2 Hf1_2 C11_2 145.4(7)
C36_2 Hf1_2 C11_2 164.1(7)
C2_2 Hf1_2 C11_2 31.1(5)
C21_2 Hf1_2 C11_2 52.1(6)
C12_2 Hf1_2 C11_2 31.2(4)
C2_2 C1_2 C21_2 107.3(14)
C2_2 C1_2 C30_2 124.9(15)
C21_2 C1_2 C30_2 127.0(16)
C2_2 C1_2 Hf1_2 78.8(11)
C21_2 C1_2 Hf1_2 80.7(14)
C30_2 C1_2 Hf1_2 99.6(10)
C11_2 C2_2 C1_2 109.3(13)
C11_2 C2_2 C3_2 115.7(15)
C1_2 C2_2 C3_2 134.6(16)
C11_2 C2_2 Hf1_2 78.8(13)
C1_2 C2_2 Hf1_2 68.2(10)
C3_2 C2_2 Hf1_2 114.3(17)
C4_2 C3_2 C2_2 116.0(18)
C4_2 C3_2 H3B_2 122.0
C2_2 C3_2 H3B_2 122.0
C3_2 C4_2 C9_2 113(2)
C3_2 C4_2 C5_2 114.2(16)
C9_2 C4_2 C5_2 119.8(17)
C6_2 C5_2 C22_2 111.8(19)
C6_2 C5_2 C23_2 111.7(19)
C22_2 C5_2 C23_2 102.9(18)
C6_2 C5_2 C4_2 110.3(16)
C22_2 C5_2 C4_2 110.1(19)
C23_2 C5_2 C4_2 109.8(18)
C5_2 C6_2 C7_2 121(2)
C5_2 C6_2 H6C_2 107.1
C7_2 C6_2 H6C_2 107.1
C5_2 C6_2 H6D_2 107.1
C7_2 C6_2 H6D_2 107.1
H6C_2 C6_2 H6D_2 106.8
C6_2 C7_2 C8_2 113(2)
C6_2 C7_2 H7C_2 108.9
C8_2 C7_2 H7C_2 108.9
C6_2 C7_2 H7D_2 108.9
C8_2 C7_2 H7D_2 108.9
H7C_2 C7_2 H7D_2 107.7
C7_2 C8_2 C25_2 109(2)
C7_2 C8_2 C24_2 112(3)
C25_2 C8_2 C24_2 104.5(19)
C7_2 C8_2 C9_2 109.9(19)
C25_2 C8_2 C9_2 110(2)
C24_2 C8_2 C9_2 111(3)
C10_2 C9_2 C4_2 115(2)
C10_2 C9_2 C8_2 115(2)
C4_2 C9_2 C8_2 115(2)
C9_2 C10_2 C11_2 119.9(19)
C9_2 C10_2 H10B_2 120.1
C11_2 C10_2 H10B_2 120.1
C2_2 C11_2 C10_2 121.8(16)
C2_2 C11_2 C12_2 107.4(13)
C10_2 C11_2 C12_2 130.1(16)
C2_2 C11_2 Hf1_2 70.1(12)
C10_2 C11_2 Hf1_2 130(2)
C12_2 C11_2 Hf1_2 72.6(13)
C13_2 C12_2 C11_2 130.6(16)
C13_2 C12_2 C21_2 120.3(16)
C11_2 C12_2 C21_2 108.2(14)
C13_2 C12_2 Hf1_2 125(3)
C11_2 C12_2 Hf1_2 76.2(13)
C21_2 C12_2 Hf1_2 73.3(15)
C14_2 C13_2 C12_2 120(2)
C14_2 C13_2 H13B_2 120.1
C12_2 C13_2 H13B_2 120.1
C13_2 C14_2 C19_2 114.4(19)
C13_2 C14_2 C15_2 120.9(16)
C19_2 C14_2 C15_2 123.6(15)
C16_2 C15_2 C27_2 109.0(19)
C16_2 C15_2 C14_2 110.0(15)
C27_2 C15_2 C14_2 111(2)
C16_2 C15_2 C26_2 110.8(18)
C27_2 C15_2 C26_2 101.8(18)
C14_2 C15_2 C26_2 114.0(19)
C17_2 C16_2 C15_2 117.1(19)
C17_2 C16_2 H16C_2 108.0
C15_2 C16_2 H16C_2 108.0
C17_2 C16_2 H16D_2 108.0
C15_2 C16_2 H16D_2 108.0
H16C_2 C16_2 H16D_2 107.3
C16_2 C17_2 C18_2 119.7(19)
C16_2 C17_2 H17C_2 107.4
C18_2 C17_2 H17C_2 107.4
C16_2 C17_2 H17D_2 107.4
C18_2 C17_2 H17D_2 107.4
H17C_2 C17_2 H17D_2 106.9
C17_2 C18_2 C19_2 111.8(15)
C17_2 C18_2 C28_2 120(2)
C19_2 C18_2 C28_2 106.9(18)
C17_2 C18_2 C29_2 100.6(17)
C19_2 C18_2 C29_2 113(2)
C28_2 C18_2 C29_2 105.1(19)
C20_2 C19_2 C14_2 115(2)
C20_2 C19_2 C18_2 114.8(17)
C14_2 C19_2 C18_2 122.0(16)
C21_2 C20_2 C19_2 118.1(19)
C21_2 C20_2 H20B_2 120.9
C19_2 C20_2 H20B_2 120.9
C20_2 C21_2 C1_2 134.8(17)
C20_2 C21_2 C12_2 116.1(16)
C1_2 C21_2 C12_2 106.7(14)
C20_2 C21_2 Hf1_2 111(2)
C1_2 C21_2 Hf1_2 66.5(12)
C12_2 C21_2 Hf1_2 74.8(15)
C5_2 C22_2 H22D_2 109.5
C5_2 C22_2 H22E_2 109.5
H22D_2 C22_2 H22E_2 109.5
C5_2 C22_2 H22F_2 109.5
H22D_2 C22_2 H22F_2 109.5
H22E_2 C22_2 H22F_2 109.5
C5_2 C23_2 H23D_2 109.5
C5_2 C23_2 H23E_2 109.5
H23D_2 C23_2 H23E_2 109.5
C5_2 C23_2 H23F_2 109.5
H23D_2 C23_2 H23F_2 109.5
H23E_2 C23_2 H23F_2 109.5
C8_2 C24_2 H24D_2 109.5
C8_2 C24_2 H24E_2 109.5
H24D_2 C24_2 H24E_2 109.5
C8_2 C24_2 H24F_2 109.5
H24D_2 C24_2 H24F_2 109.5
H24E_2 C24_2 H24F_2 109.5
C8_2 C25_2 H25D_2 109.5
C8_2 C25_2 H25E_2 109.5
H25D_2 C25_2 H25E_2 109.5
C8_2 C25_2 H25F_2 109.5
H25D_2 C25_2 H25F_2 109.5
H25E_2 C25_2 H25F_2 109.5
C15_2 C26_2 H26D_2 109.5
C15_2 C26_2 H26E_2 109.5
H26D_2 C26_2 H26E_2 109.5
C15_2 C26_2 H26F_2 109.5
H26D_2 C26_2 H26F_2 109.5
H26E_2 C26_2 H26F_2 109.5
C15_2 C27_2 H27D_2 109.5
C15_2 C27_2 H27E_2 109.5
H27D_2 C27_2 H27E_2 109.5
C15_2 C27_2 H27F_2 109.5
H27D_2 C27_2 H27F_2 109.5
H27E_2 C27_2 H27F_2 109.5
C18_2 C28_2 H28D_2 109.5
C18_2 C28_2 H28E_2 109.5
H28D_2 C28_2 H28E_2 109.5
C18_2 C28_2 H28F_2 109.5
H28D_2 C28_2 H28F_2 109.5
H28E_2 C28_2 H28F_2 109.5
C18_2 C29_2 H29D_2 109.5
C18_2 C29_2 H29E_2 109.5
H29D_2 C29_2 H29E_2 109.5
C18_2 C29_2 H29F_2 109.5
H29D_2 C29_2 H29F_2 109.5
H29E_2 C29_2 H29F_2 109.5
C31_2 C30_2 C33_2 113(2)
C31_2 C30_2 C32_2 107.1(19)
C33_2 C30_2 C32_2 110.8(19)
C31_2 C30_2 C1_2 113.9(19)
C33_2 C30_2 C1_2 99.3(14)
C32_2 C30_2 C1_2 112.9(18)
C30_2 C31_2 H31D_2 109.5
C30_2 C31_2 H31E_2 109.5
H31D_2 C31_2 H31E_2 109.5
C30_2 C31_2 H31F_2 109.5
H31D_2 C31_2 H31F_2 109.5
H31E_2 C31_2 H31F_2 109.5
C30_2 C32_2 H32D_2 109.5
C30_2 C32_2 H32E_2 109.5
H32D_2 C32_2 H32E_2 109.5
C30_2 C32_2 H32F_2 109.5
H32D_2 C32_2 H32F_2 109.5
H32E_2 C32_2 H32F_2 109.5
C37_2 C33_2 C34_2 105.5(16)
C37_2 C33_2 C30_2 126.3(18)
C34_2 C33_2 C30_2 125.7(19)
C37_2 C33_2 Hf1_2 74.4(10)
C34_2 C33_2 Hf1_2 74.6(10)
C30_2 C33_2 Hf1_2 102.4(11)
C35_2 C34_2 C33_2 106.8(17)
C35_2 C34_2 Hf1_2 75.1(9)
C33_2 C34_2 Hf1_2 71.3(10)
C35_2 C34_2 H34A_2 126.3
C33_2 C34_2 H34A_2 126.3
Hf1_2 C34_2 H34A_2 126.3
C36_2 C35_2 C34_2 109.3(19)
C36_2 C35_2 Hf1_2 75.2(12)
C34_2 C35_2 Hf1_2 71.9(9)
C36_2 C35_2 H35A_2 125.2
C34_2 C35_2 H35A_2 125.2
Hf1_2 C35_2 H35A_2 125.2
C35_2 C36_2 C37_2 111.3(19)
C35_2 C36_2 Hf1_2 74.5(12)
C37_2 C36_2 Hf1_2 71.7(9)
C35_2 C36_2 H36A_2 124.3
C37_2 C36_2 H36A_2 124.3
Hf1_2 C36_2 H36A_2 124.3
C36_2 C37_2 C33_2 107.1(18)
C36_2 C37_2 Hf1_2 76.0(10)
C33_2 C37_2 Hf1_2 71.5(10)
C36_2 C37_2 H37B_2 126.0
C33_2 C37_2 H37B_2 126.0
Hf1_2 C37_2 H37B_2 126.0
Hf1_2 C38_2 H38D_2 109.5
Hf1_2 C38_2 H38E_2 109.5
H38D_2 C38_2 H38E_2 109.5
Hf1_2 C38_2 H38F_2 109.5
H38D_2 C38_2 H38F_2 109.5
H38E_2 C38_2 H38F_2 109.5
Hf1_2 C39_2 H39D_2 109.5
Hf1_2 C39_2 H39E_2 109.5
H39D_2 C39_2 H39E_2 109.5
Hf1_2 C39_2 H39F_2 109.5
H39D_2 C39_2 H39F_2 109.5
H39E_2 C39_2 H39F_2 109.5

loop_
_geom_bond_atom_site_label_1
_geom_bond_atom_site_label_2
_geom_bond_distance
Hf1_1 C38_1 2.262(13)
Hf1_1 C39_1 2.271(13)
Hf1_1 C1_1 2.433(14)
Hf1_1 C33_1 2.433(14)
Hf1_1 C37_1 2.462(16)
Hf1_1 C34_1 2.476(16)
Hf1_1 C35_1 2.513(16)
Hf1_1 C36_1 2.523(16)
Hf1_1 C2_1 2.569(16)
Hf1_1 C21_1 2.62(3)
Hf1_1 C12_1 2.63(2)
Hf1_1 C11_1 2.68(2)
C1_1 C2_1 1.427(16)
C1_1 C21_1 1.434(16)
C1_1 C30_1 1.598(18)
C2_1 C11_1 1.409(15)
C2_1 C3_1 1.476(16)
C3_1 C4_1 1.453(17)
C3_1 H3A_1 0.9500
C4_1 C9_1 1.457(17)
C4_1 C5_1 1.575(16)
C5_1 C6_1 1.480(18)
C5_1 C22_1 1.537(9)
C5_1 C23_1 1.540(9)
C6_1 C7_1 1.49(2)
C6_1 H6A_1 0.9900
C6_1 H6B_1 0.9900
C7_1 C8_1 1.508(18)
C7_1 H7A_1 0.9900
C7_1 H7B_1 0.9900
C8_1 C24_1 1.538(9)
C8_1 C25_1 1.545(9)
C8_1 C9_1 1.561(18)
C9_1 C10_1 1.347(15)
C10_1 C11_1 1.430(16)
C10_1 H10A_1 0.9500
C11_1 C12_1 1.431(15)
C12_1 C13_1 1.418(17)
C12_1 C21_1 1.447(15)
C13_1 C14_1 1.387(16)
C13_1 H13A_1 0.9500
C14_1 C19_1 1.457(16)
C14_1 C15_1 1.543(15)
C15_1 C27_1 1.536(9)
C15_1 C16_1 1.540(8)
C15_1 C26_1 1.57(2)
C16_1 C17_1 1.496(18)
C16_1 H16A_1 0.9900
C16_1 H16B_1 0.9900
C17_1 C18_1 1.506(17)
C17_1 H17A_1 0.9900
C17_1 H17B_1 0.9900
C18_1 C19_1 1.532(15)
C18_1 C28_1 1.537(9)
C18_1 C29_1 1.539(9)
C19_1 C20_1 1.414(16)
C20_1 C21_1 1.413(16)
C20_1 H20A_1 0.9500
C22_1 H22A_1 0.9800
C22_1 H22B_1 0.9800
C22_1 H22C_1 0.9800
C23_1 H23A_1 0.9800
C23_1 H23B_1 0.9800
C23_1 H23C_1 0.9800
C24_1 H24A_1 0.9800
C24_1 H24B_1 0.9800
C24_1 H24C_1 0.9800
C25_1 H25A_1 0.9800
C25_1 H25B_1 0.9800
C25_1 H25C_1 0.9800
C26_1 H26A_1 0.9800
C26_1 H26B_1 0.9800
C26_1 H26C_1 0.9800
C27_1 H27A_1 0.9800
C27_1 H27B_1 0.9800
C27_1 H27C_1 0.9800
C28_1 H28A_1 0.9800
C28_1 H28B_1 0.9800
C28_1 H28C_1 0.9800
C29_1 H29A_1 0.9800
C29_1 H29B_1 0.9800
C29_1 H29C_1 0.9800
C30_1 C31_1 1.502(18)
C30_1 C33_1 1.53(2)
C30_1 C32_1 1.529(18)
C31_1 H31A_1 0.9800
C31_1 H31B_1 0.9800
C31_1 H31C_1 0.9800
C32_1 H32A_1 0.9800
C32_1 H32B_1 0.9800
C32_1 H32C_1 0.9800
C33_1 C37_1 1.43(2)
C33_1 C34_1 1.45(2)
C34_1 C35_1 1.426(19)
C34_1 H34B_1 1.0000
C35_1 C36_1 1.31(2)
C35_1 H35B_1 1.0000
C36_1 C37_1 1.389(19)
C36_1 H36B_1 1.0000
C37_1 H37A_1 1.0000
C38_1 H38A_1 0.9800
C38_1 H38B_1 0.9800
C38_1 H38C_1 0.9800
C39_1 H39A_1 0.9800
C39_1 H39B_1 0.9800
C39_1 H39C_1 0.9800
Hf1_2 C38_2 2.258(16)
Hf1_2 C39_2 2.276(16)
Hf1_2 C33_2 2.426(17)
Hf1_2 C1_2 2.432(17)
Hf1_2 C37_2 2.464(19)
Hf1_2 C34_2 2.469(19)
Hf1_2 C35_2 2.511(19)
Hf1_2 C36_2 2.519(19)
Hf1_2 C2_2 2.57(2)
Hf1_2 C21_2 2.62(3)
Hf1_2 C12_2 2.64(2)
Hf1_2 C11_2 2.68(3)
C1_2 C2_2 1.427(19)
C1_2 C21_2 1.435(19)
C1_2 C30_2 1.60(2)
C2_2 C11_2 1.411(19)
C2_2 C3_2 1.48(2)
C3_2 C4_2 1.46(2)
C3_2 H3B_2 0.9500
C4_2 C9_2 1.48(2)
C4_2 C5_2 1.573(19)
C5_2 C6_2 1.47(2)
C5_2 C22_2 1.539(9)
C5_2 C23_2 1.542(9)
C6_2 C7_2 1.48(3)
C6_2 H6C_2 0.9900
C6_2 H6D_2 0.9900
C7_2 C8_2 1.50(2)
C7_2 H7C_2 0.9900
C7_2 H7D_2 0.9900
C8_2 C25_2 1.537(9)
C8_2 C24_2 1.541(9)
C8_2 C9_2 1.57(2)
C9_2 C10_2 1.36(2)
C10_2 C11_2 1.423(19)
C10_2 H10B_2 0.9500
C11_2 C12_2 1.429(18)
C12_2 C13_2 1.42(2)
C12_2 C21_2 1.444(18)
C13_2 C14_2 1.39(2)
C13_2 H13B_2 0.9500
C14_2 C19_2 1.47(2)
C14_2 C15_2 1.539(19)
C15_2 C16_2 1.538(9)
C15_2 C27_2 1.538(9)
C15_2 C26_2 1.57(2)
C16_2 C17_2 1.49(2)
C16_2 H16C_2 0.9900
C16_2 H16D_2 0.9900
C17_2 C18_2 1.50(2)
C17_2 H17C_2 0.9900
C17_2 H17D_2 0.9900
C18_2 C19_2 1.539(19)
C18_2 C28_2 1.541(9)
C18_2 C29_2 1.542(9)
C19_2 C20_2 1.43(2)
C20_2 C21_2 1.410(19)
C20_2 H20B_2 0.9500
C22_2 H22D_2 0.9800
C22_2 H22E_2 0.9800
C22_2 H22F_2 0.9800
C23_2 H23D_2 0.9800
C23_2 H23E_2 0.9800
C23_2 H23F_2 0.9800
C24_2 H24D_2 0.9800
C24_2 H24E_2 0.9800
C24_2 H24F_2 0.9800
C25_2 H25D_2 0.9800
C25_2 H25E_2 0.9800
C25_2 H25F_2 0.9800
C26_2 H26D_2 0.9800
C26_2 H26E_2 0.9800
C26_2 H26F_2 0.9800
C27_2 H27D_2 0.9800
C27_2 H27E_2 0.9800
C27_2 H27F_2 0.9800
C28_2 H28D_2 0.9800
C28_2 H28E_2 0.9800
C28_2 H28F_2 0.9800
C29_2 H29D_2 0.9800
C29_2 H29E_2 0.9800
C29_2 H29F_2 0.9800
C30_2 C31_2 1.50(2)
C30_2 C33_2 1.52(2)
C30_2 C32_2 1.54(2)
C31_2 H31D_2 0.9800
C31_2 H31E_2 0.9800
C31_2 H31F_2 0.9800
C32_2 H32D_2 0.9800
C32_2 H32E_2 0.9800
C32_2 H32F_2 0.9800
C33_2 C37_2 1.43(2)
C33_2 C34_2 1.44(2)
C34_2 C35_2 1.41(2)
C34_2 H34A_2 1.0000
C35_2 C36_2 1.31(3)
C35_2 H35A_2 1.0000
C36_2 C37_2 1.39(2)
C36_2 H36A_2 1.0000
C37_2 H37B_2 1.0000
C38_2 H38D_2 0.9800
C38_2 H38E_2 0.9800
C38_2 H38F_2 0.9800
C39_2 H39D_2 0.9800
C39_2 H39E_2 0.9800
C39_2 H39F_2 0.9800

loop_
_geom_torsion_atom_site_label_1
_geom_torsion_atom_site_label_2
_geom_torsion_atom_site_label_3
_geom_torsion_atom_site_label_4
_geom_torsion
C38_1 Hf1_1 C1_1 C2_1 11.7(10)
C39_1 Hf1_1 C1_1 C2_1 -121.8(8)
C33_1 Hf1_1 C1_1 C2_1 125.1(9)
C37_1 Hf1_1 C1_1 C2_1 152.4(8)
C34_1 Hf1_1 C1_1 C2_1 96.7(8)
C35_1 Hf1_1 C1_1 C2_1 108.2(8)
C36_1 Hf1_1 C1_1 C2_1 140.7(8)
C21_1 Hf1_1 C1_1 C2_1 -110.1(11)
C12_1 Hf1_1 C1_1 C2_1 -74.0(8)
C11_1 Hf1_1 C1_1 C2_1 -35.0(7)
C38_1 Hf1_1 C1_1 C21_1 121.8(9)
C39_1 Hf1_1 C1_1 C21_1 -11.7(10)
C33_1 Hf1_1 C1_1 C21_1 -124.8(9)
C37_1 Hf1_1 C1_1 C21_1 -97.5(9)
C34_1 Hf1_1 C1_1 C21_1 -153.2(9)
C35_1 Hf1_1 C1_1 C21_1 -141.7(8)
C36_1 Hf1_1 C1_1 C21_1 -109.2(9)
C2_1 Hf1_1 C1_1 C21_1 110.1(11)
C12_1 Hf1_1 C1_1 C21_1 36.1(8)
C11_1 Hf1_1 C1_1 C21_1 75.1(8)
C38_1 Hf1_1 C1_1 C30_1 -112.4(9)
C39_1 Hf1_1 C1_1 C30_1 114.1(9)
C33_1 Hf1_1 C1_1 C30_1 1.0(7)
C37_1 Hf1_1 C1_1 C30_1 28.3(8)
C34_1 Hf1_1 C1_1 C30_1 -27.4(8)
C35_1 Hf1_1 C1_1 C30_1 -15.8(9)
C36_1 Hf1_1 C1_1 C30_1 16.6(9)
C2_1 Hf1_1 C1_1 C30_1 -124.1(11)
C21_1 Hf1_1 C1_1 C30_1 125.8(12)
C12_1 Hf1_1 C1_1 C30_1 162.0(9)
C11_1 Hf1_1 C1_1 C30_1 -159.1(9)
C21_1 C1_1 C2_1 C11_1 -8(2)
C30_1 C1_1 C2_1 C11_1 163.5(15)
Hf1_1 C1_1 C2_1 C11_1 68.7(14)
C21_1 C1_1 C2_1 C3_1 -177(2)
C30_1 C1_1 C2_1 C3_1 -6(3)
Hf1_1 C1_1 C2_1 C3_1 -100.5(19)
C21_1 C1_1 C2_1 Hf1_1 -76.4(14)
C30_1 C1_1 C2_1 Hf1_1 94.8(13)
C38_1 Hf1_1 C2_1 C11_1 73.0(8)
C39_1 Hf1_1 C2_1 C11_1 -29.4(11)
C1_1 Hf1_1 C2_1 C11_1 -116.5(11)
C33_1 Hf1_1 C2_1 C11_1 -161.6(8)
C37_1 Hf1_1 C2_1 C11_1 -145.6(8)
C34_1 Hf1_1 C2_1 C11_1 164.3(8)
C35_1 Hf1_1 C2_1 C11_1 156.3(8)
C36_1 Hf1_1 C2_1 C11_1 -171.7(8)
C21_1 Hf1_1 C2_1 C11_1 -76.9(8)
C12_1 Hf1_1 C2_1 C11_1 -36.2(7)
C38_1 Hf1_1 C2_1 C1_1 -170.5(8)
C39_1 Hf1_1 C2_1 C1_1 87.1(9)
C33_1 Hf1_1 C2_1 C1_1 -45.0(8)
C37_1 Hf1_1 C2_1 C1_1 -29.1(9)
C34_1 Hf1_1 C2_1 C1_1 -79.2(8)
C35_1 Hf1_1 C2_1 C1_1 -87.2(8)
C36_1 Hf1_1 C2_1 C1_1 -55.2(10)
C21_1 Hf1_1 C2_1 C1_1 39.6(7)
C12_1 Hf1_1 C2_1 C1_1 80.3(8)
C11_1 Hf1_1 C2_1 C1_1 116.5(11)
C38_1 Hf1_1 C2_1 C3_1 -41.7(10)
C39_1 Hf1_1 C2_1 C3_1 -144.1(9)
C1_1 Hf1_1 C2_1 C3_1 128.8(12)
C33_1 Hf1_1 C2_1 C3_1 83.8(9)
C37_1 Hf1_1 C2_1 C3_1 99.7(9)
C34_1 Hf1_1 C2_1 C3_1 49.7(9)
C35_1 Hf1_1 C2_1 C3_1 41.6(10)
C36_1 Hf1_1 C2_1 C3_1 73.6(11)
C21_1 Hf1_1 C2_1 C3_1 168.4(11)
C12_1 Hf1_1 C2_1 C3_1 -150.9(10)
C11_1 Hf1_1 C2_1 C3_1 -114.7(12)
C11_1 C2_1 C3_1 C4_1 22(2)
C1_1 C2_1 C3_1 C4_1 -169.1(18)
Hf1_1 C2_1 C3_1 C4_1 110.7(15)
C2_1 C3_1 C4_1 C9_1 -30(3)
C2_1 C3_1 C4_1 C5_1 -176.4(14)
C3_1 C4_1 C5_1 C6_1 -175.5(15)
C9_1 C4_1 C5_1 C6_1 40(3)
C3_1 C4_1 C5_1 C22_1 -52(2)
C9_1 C4_1 C5_1 C22_1 164(2)
C3_1 C4_1 C5_1 C23_1 63.3(18)
C9_1 C4_1 C5_1 C23_1 -81(3)
C22_1 C5_1 C6_1 C7_1 -174.5(17)
C23_1 C5_1 C6_1 C7_1 68(2)
C4_1 C5_1 C6_1 C7_1 -55(2)
C5_1 C6_1 C7_1 C8_1 60(3)
C6_1 C7_1 C8_1 C24_1 85(2)
C6_1 C7_1 C8_1 C25_1 -163.3(18)
C6_1 C7_1 C8_1 C9_1 -43(3)
C3_1 C4_1 C9_1 C10_1 31(4)
C5_1 C4_1 C9_1 C10_1 175(2)
C3_1 C4_1 C9_1 C8_1 -173(2)
C5_1 C4_1 C9_1 C8_1 -29(4)
C7_1 C8_1 C9_1 C10_1 -174(3)
C24_1 C8_1 C9_1 C10_1 58(3)
C25_1 C8_1 C9_1 C10_1 -55(3)
C7_1 C8_1 C9_1 C4_1 30(4)
C24_1 C8_1 C9_1 C4_1 -98(3)
C25_1 C8_1 C9_1 C4_1 149(2)
C4_1 C9_1 C10_1 C11_1 -22(4)
C8_1 C9_1 C10_1 C11_1 -178(2)
C1_1 C2_1 C11_1 C10_1 175.5(19)
C3_1 C2_1 C11_1 C10_1 -13(3)
Hf1_1 C2_1 C11_1 C10_1 -123(2)
C1_1 C2_1 C11_1 C12_1 2(2)
C3_1 C2_1 C11_1 C12_1 172.9(17)
Hf1_1 C2_1 C11_1 C12_1 63.6(15)
C1_1 C2_1 C11_1 Hf1_1 -61.9(11)
C3_1 C2_1 C11_1 Hf1_1 109.3(15)
C9_1 C10_1 C11_1 C2_1 14(4)
C9_1 C10_1 C11_1 C12_1 -174(3)
C9_1 C10_1 C11_1 Hf1_1 -74(3)
C38_1 Hf1_1 C11_1 C2_1 -106.3(8)
C39_1 Hf1_1 C11_1 C2_1 159.2(8)
C1_1 Hf1_1 C11_1 C2_1 37.3(7)
C33_1 Hf1_1 C11_1 C2_1 19.3(8)
C37_1 Hf1_1 C11_1 C2_1 47.4(10)
C34_1 Hf1_1 C11_1 C2_1 -17.4(9)
C35_1 Hf1_1 C11_1 C2_1 -38.2(12)
C36_1 Hf1_1 C11_1 C2_1 22(2)
C21_1 Hf1_1 C11_1 C2_1 78.5(8)
C12_1 Hf1_1 C11_1 C2_1 116.0(11)
C38_1 Hf1_1 C11_1 C10_1 8.3(11)
C39_1 Hf1_1 C11_1 C10_1 -86.2(11)
C1_1 Hf1_1 C11_1 C10_1 151.9(12)
C33_1 Hf1_1 C11_1 C10_1 133.9(11)
C37_1 Hf1_1 C11_1 C10_1 162.0(11)
C34_1 Hf1_1 C11_1 C10_1 97.2(11)
C35_1 Hf1_1 C11_1 C10_1 76.4(14)
C36_1 Hf1_1 C11_1 C10_1 137.0(17)
C2_1 Hf1_1 C11_1 C10_1 114.6(13)
C21_1 Hf1_1 C11_1 C10_1 -166.8(12)
C12_1 Hf1_1 C11_1 C10_1 -129.4(15)
C38_1 Hf1_1 C11_1 C12_1 137.7(9)
C39_1 Hf1_1 C11_1 C12_1 43.2(9)
C1_1 Hf1_1 C11_1 C12_1 -78.7(9)
C33_1 Hf1_1 C11_1 C12_1 -96.7(8)
C37_1 Hf1_1 C11_1 C12_1 -68.6(10)
C34_1 Hf1_1 C11_1 C12_1 -133.4(8)
C35_1 Hf1_1 C11_1 C12_1 -154.2(9)
C36_1 Hf1_1 C11_1 C12_1 -93.6(18)
C2_1 Hf1_1 C11_1 C12_1 -116.0(11)
C21_1 Hf1_1 C11_1 C12_1 -37.4(7)
C2_1 C11_1 C12_1 C13_1 171(3)
C10_1 C11_1 C12_1 C13_1 -2(4)
Hf1_1 C11_1 C12_1 C13_1 -127(3)
C2_1 C11_1 C12_1 C21_1 5(2)
C10_1 C11_1 C12_1 C21_1 -168(2)
Hf1_1 C11_1 C12_1 C21_1 66.9(17)
C2_1 C11_1 C12_1 Hf1_1 -62.0(14)
C10_1 C11_1 C12_1 Hf1_1 125(2)
C38_1 Hf1_1 C12_1 C13_1 87.7(11)
C39_1 Hf1_1 C12_1 C13_1 -7.2(11)
C1_1 Hf1_1 C12_1 C13_1 -150.3(12)
C33_1 Hf1_1 C12_1 C13_1 -133.1(11)
C37_1 Hf1_1 C12_1 C13_1 -96.9(11)
C34_1 Hf1_1 C12_1 C13_1 -163.0(10)
C35_1 Hf1_1 C12_1 C13_1 -142.2(19)
C36_1 Hf1_1 C12_1 C13_1 -77.3(14)
C2_1 Hf1_1 C12_1 C13_1 168.1(12)
C21_1 Hf1_1 C12_1 C13_1 -113.3(14)
C11_1 Hf1_1 C12_1 C13_1 132.1(15)
C38_1 Hf1_1 C12_1 C11_1 -44.4(9)
C39_1 Hf1_1 C12_1 C11_1 -139.3(9)
C1_1 Hf1_1 C12_1 C11_1 77.7(8)
C33_1 Hf1_1 C12_1 C11_1 94.8(8)
C37_1 Hf1_1 C12_1 C11_1 131.1(8)
C34_1 Hf1_1 C12_1 C11_1 64.9(10)
C35_1 Hf1_1 C12_1 C11_1 86(2)
C36_1 Hf1_1 C12_1 C11_1 150.7(9)
C2_1 Hf1_1 C12_1 C11_1 36.0(7)
C21_1 Hf1_1 C12_1 C11_1 114.7(12)
C38_1 Hf1_1 C12_1 C21_1 -159.0(8)
C39_1 Hf1_1 C12_1 C21_1 106.1(9)
C1_1 Hf1_1 C12_1 C21_1 -37.0(8)
C33_1 Hf1_1 C12_1 C21_1 -19.8(9)
C37_1 Hf1_1 C12_1 C21_1 16.4(10)
C34_1 Hf1_1 C12_1 C21_1 -49.8(10)
C35_1 Hf1_1 C12_1 C21_1 -29(2)
C36_1 Hf1_1 C12_1 C21_1 36.0(13)
C2_1 Hf1_1 C12_1 C21_1 -78.6(9)
C11_1 Hf1_1 C12_1 C21_1 -114.7(12)
C11_1 C12_1 C13_1 C14_1 174(2)
C21_1 C12_1 C13_1 C14_1 -21(4)
Hf1_1 C12_1 C13_1 C14_1 69(3)
C12_1 C13_1 C14_1 C19_1 24(4)
C12_1 C13_1 C14_1 C15_1 -171(2)
C13_1 C14_1 C15_1 C27_1 -66(2)
C19_1 C14_1 C15_1 C27_1 98(2)
C13_1 C14_1 C15_1 C16_1 176(2)
C19_1 C14_1 C15_1 C16_1 -20(2)
C13_1 C14_1 C15_1 C26_1 51(2)
C19_1 C14_1 C15_1 C26_1 -145.2(18)
C27_1 C15_1 C16_1 C17_1 -71.7(16)
C14_1 C15_1 C16_1 C17_1 48.5(17)
C26_1 C15_1 C16_1 C17_1 172.6(14)
C15_1 C16_1 C17_1 C18_1 -59.5(18)
C16_1 C17_1 C18_1 C19_1 35.3(19)
C16_1 C17_1 C18_1 C28_1 -89.1(17)
C16_1 C17_1 C18_1 C29_1 156.4(14)
C13_1 C14_1 C19_1 C20_1 -24(3)
C15_1 C14_1 C19_1 C20_1 172.4(17)
C13_1 C14_1 C19_1 C18_1 164(2)
C15_1 C14_1 C19_1 C18_1 0(3)
C17_1 C18_1 C19_1 C20_1 -178.8(18)
C28_1 C18_1 C19_1 C20_1 -52(2)
C29_1 C18_1 C19_1 C20_1 67(2)
C17_1 C18_1 C19_1 C14_1 -6(3)
C28_1 C18_1 C19_1 C14_1 120(2)
C29_1 C18_1 C19_1 C14_1 -120(2)
C14_1 C19_1 C20_1 C21_1 20(3)
C18_1 C19_1 C20_1 C21_1 -167.1(19)
C19_1 C20_1 C21_1 C1_1 -177(2)
C19_1 C20_1 C21_1 C12_1 -16(3)
C19_1 C20_1 C21_1 Hf1_1 -99.9(19)
C2_1 C1_1 C21_1 C20_1 173(2)
C30_1 C1_1 C21_1 C20_1 2(4)
Hf1_1 C1_1 C21_1 C20_1 98(3)
C2_1 C1_1 C21_1 C12_1 10(2)
C30_1 C1_1 C21_1 C12_1 -160.6(15)
Hf1_1 C1_1 C21_1 C12_1 -64.6(17)
C2_1 C1_1 C21_1 Hf1_1 75.0(11)
C30_1 C1_1 C21_1 Hf1_1 -96.0(15)
C13_1 C12_1 C21_1 C20_1 16(4)
C11_1 C12_1 C21_1 C20_1 -175(2)
Hf1_1 C12_1 C21_1 C20_1 -106(2)
C13_1 C12_1 C21_1 C1_1 -178(2)
C11_1 C12_1 C21_1 C1_1 -9(3)
Hf1_1 C12_1 C21_1 C1_1 59.3(16)
C13_1 C12_1 C21_1 Hf1_1 123(2)
C11_1 C12_1 C21_1 Hf1_1 -68.8(16)
C38_1 Hf1_1 C21_1 C20_1 145.0(10)
C39_1 Hf1_1 C21_1 C20_1 41.8(10)
C1_1 Hf1_1 C21_1 C20_1 -128.7(13)
C33_1 Hf1_1 C21_1 C20_1 -83.5(9)
C37_1 Hf1_1 C21_1 C20_1 -50.0(9)
C34_1 Hf1_1 C21_1 C20_1 -100.6(9)
C35_1 Hf1_1 C21_1 C20_1 -74.4(11)
C36_1 Hf1_1 C21_1 C20_1 -42.9(10)
C2_1 Hf1_1 C21_1 C20_1 -168.7(11)
C12_1 Hf1_1 C21_1 C20_1 115.4(12)
C11_1 Hf1_1 C21_1 C20_1 151.9(10)
C38_1 Hf1_1 C21_1 C1_1 -86.3(10)
C39_1 Hf1_1 C21_1 C1_1 170.6(8)
C33_1 Hf1_1 C21_1 C1_1 45.3(8)
C37_1 Hf1_1 C21_1 C1_1 78.7(8)
C34_1 Hf1_1 C21_1 C1_1 28.2(9)
C35_1 Hf1_1 C21_1 C1_1 54.3(11)
C36_1 Hf1_1 C21_1 C1_1 85.8(9)
C2_1 Hf1_1 C21_1 C1_1 -40.0(8)
C12_1 Hf1_1 C21_1 C1_1 -115.9(13)
C11_1 Hf1_1 C21_1 C1_1 -79.3(9)
C38_1 Hf1_1 C21_1 C12_1 29.6(11)
C39_1 Hf1_1 C21_1 C12_1 -73.6(9)
C1_1 Hf1_1 C21_1 C12_1 115.9(13)
C33_1 Hf1_1 C21_1 C12_1 161.1(9)
C37_1 Hf1_1 C21_1 C12_1 -165.4(9)
C34_1 Hf1_1 C21_1 C12_1 144.0(8)
C35_1 Hf1_1 C21_1 C12_1 170.2(8)
C36_1 Hf1_1 C21_1 C12_1 -158.3(8)
C2_1 Hf1_1 C21_1 C12_1 75.9(9)
C11_1 Hf1_1 C21_1 C12_1 36.5(7)
C2_1 C1_1 C30_1 C31_1 33(2)
C21_1 C1_1 C30_1 C31_1 -157.1(18)
Hf1_1 C1_1 C30_1 C31_1 116.8(12)
C2_1 C1_1 C30_1 C33_1 -84.8(16)
C21_1 C1_1 C30_1 C33_1 85(2)
Hf1_1 C1_1 C30_1 C33_1 -1.3(10)
C2_1 C1_1 C30_1 C32_1 158.2(15)
C21_1 C1_1 C30_1 C32_1 -32(2)
Hf1_1 C1_1 C30_1 C32_1 -118.4(11)
C31_1 C30_1 C33_1 C37_1 161.9(15)
C32_1 C30_1 C33_1 C37_1 41(2)
C1_1 C30_1 C33_1 C37_1 -78.3(17)
C31_1 C30_1 C33_1 C34_1 -38.8(19)
C32_1 C30_1 C33_1 C34_1 -159.6(14)
C1_1 C30_1 C33_1 C34_1 81.0(16)
C31_1 C30_1 C33_1 Hf1_1 -118.5(11)
C32_1 C30_1 C33_1 Hf1_1 120.7(11)
C1_1 C30_1 C33_1 Hf1_1 1.4(10)
C38_1 Hf1_1 C33_1 C37_1 -120.8(9)
C39_1 Hf1_1 C33_1 C37_1 11.1(11)
C1_1 Hf1_1 C33_1 C37_1 125.5(10)
C34_1 Hf1_1 C33_1 C37_1 -110.7(13)
C35_1 Hf1_1 C33_1 C37_1 -73.5(9)
C36_1 Hf1_1 C33_1 C37_1 -36.5(8)
C2_1 Hf1_1 C33_1 C37_1 152.4(9)
C21_1 Hf1_1 C33_1 C37_1 98.7(9)
C12_1 Hf1_1 C33_1 C37_1 109.2(9)
C11_1 Hf1_1 C33_1 C37_1 142.5(8)
C38_1 Hf1_1 C33_1 C34_1 -10.1(11)
C39_1 Hf1_1 C33_1 C34_1 121.8(9)
C1_1 Hf1_1 C33_1 C34_1 -123.8(10)
C37_1 Hf1_1 C33_1 C34_1 110.7(13)
C35_1 Hf1_1 C33_1 C34_1 37.2(8)
C36_1 Hf1_1 C33_1 C34_1 74.2(9)
C2_1 Hf1_1 C33_1 C34_1 -96.8(9)
C21_1 Hf1_1 C33_1 C34_1 -150.6(9)
C12_1 Hf1_1 C33_1 C34_1 -140.1(8)
C11_1 Hf1_1 C33_1 C34_1 -106.8(9)
C38_1 Hf1_1 C33_1 C30_1 112.6(9)
C39_1 Hf1_1 C33_1 C30_1 -115.4(9)
C1_1 Hf1_1 C33_1 C30_1 -1.0(8)
C37_1 Hf1_1 C33_1 C30_1 -126.5(13)
C34_1 Hf1_1 C33_1 C30_1 122.7(13)
C35_1 Hf1_1 C33_1 C30_1 159.9(11)
C36_1 Hf1_1 C33_1 C30_1 -163.1(11)
C2_1 Hf1_1 C33_1 C30_1 25.9(8)
C21_1 Hf1_1 C33_1 C30_1 -27.8(9)
C12_1 Hf1_1 C33_1 C30_1 -17.3(10)
C11_1 Hf1_1 C33_1 C30_1 15.9(10)
C37_1 C33_1 C34_1 C35_1 1.7(16)
C30_1 C33_1 C34_1 C35_1 -161.6(13)
Hf1_1 C33_1 C34_1 C35_1 -66.9(10)
C37_1 C33_1 C34_1 Hf1_1 68.6(10)
C30_1 C33_1 C34_1 Hf1_1 -94.7(13)
C38_1 Hf1_1 C34_1 C35_1 -73.9(10)
C39_1 Hf1_1 C34_1 C35_1 26.6(13)
C1_1 Hf1_1 C34_1 C35_1 160.2(10)
C33_1 Hf1_1 C34_1 C35_1 114.3(13)
C37_1 Hf1_1 C34_1 C35_1 74.7(10)
C36_1 Hf1_1 C34_1 C35_1 34.5(9)
C2_1 Hf1_1 C34_1 C35_1 -167.0(10)
C21_1 Hf1_1 C34_1 C35_1 145.2(9)
C12_1 Hf1_1 C34_1 C35_1 170.6(8)
C11_1 Hf1_1 C34_1 C35_1 -158.1(9)
C38_1 Hf1_1 C34_1 C33_1 171.8(9)
C39_1 Hf1_1 C34_1 C33_1 -87.6(11)
C1_1 Hf1_1 C34_1 C33_1 45.9(8)
C37_1 Hf1_1 C34_1 C33_1 -39.6(8)
C35_1 Hf1_1 C34_1 C33_1 -114.3(13)
C36_1 Hf1_1 C34_1 C33_1 -79.8(9)
C2_1 Hf1_1 C34_1 C33_1 78.7(9)
C21_1 Hf1_1 C34_1 C33_1 30.9(10)
C12_1 Hf1_1 C34_1 C33_1 56.3(11)
C11_1 Hf1_1 C34_1 C33_1 87.6(9)
C33_1 C34_1 C35_1 C36_1 -2.4(18)
Hf1_1 C34_1 C35_1 C36_1 -66.8(13)
C33_1 C34_1 C35_1 Hf1_1 64.4(10)
C38_1 Hf1_1 C35_1 C36_1 -139.6(11)
C39_1 Hf1_1 C35_1 C36_1 -45.2(11)
C1_1 Hf1_1 C35_1 C36_1 94.9(10)
C33_1 Hf1_1 C35_1 C36_1 77.5(10)
C37_1 Hf1_1 C35_1 C36_1 35.7(10)
C34_1 Hf1_1 C35_1 C36_1 116.0(15)
C2_1 Hf1_1 C35_1 C36_1 130.7(10)
C21_1 Hf1_1 C35_1 C36_1 66.7(12)
C12_1 Hf1_1 C35_1 C36_1 88(2)
C11_1 Hf1_1 C35_1 C36_1 151.9(9)
C38_1 Hf1_1 C35_1 C34_1 104.4(10)
C39_1 Hf1_1 C35_1 C34_1 -161.2(9)
C1_1 Hf1_1 C35_1 C34_1 -21.1(11)
C33_1 Hf1_1 C35_1 C34_1 -38.5(9)
C37_1 Hf1_1 C35_1 C34_1 -80.3(10)
C36_1 Hf1_1 C35_1 C34_1 -116.0(15)
C2_1 Hf1_1 C35_1 C34_1 14.7(11)
C21_1 Hf1_1 C35_1 C34_1 -49.3(12)
C12_1 Hf1_1 C35_1 C34_1 -28(2)
C11_1 Hf1_1 C35_1 C34_1 35.9(14)
C34_1 C35_1 C36_1 C37_1 2.1(19)
Hf1_1 C35_1 C36_1 C37_1 -62.5(12)
C34_1 C35_1 C36_1 Hf1_1 64.6(11)
C38_1 Hf1_1 C36_1 C35_1 41.8(11)
C39_1 Hf1_1 C36_1 C35_1 136.4(11)
C1_1 Hf1_1 C36_1 C35_1 -97.2(10)
C33_1 Hf1_1 C36_1 C35_1 -80.9(11)
C37_1 Hf1_1 C36_1 C35_1 -119.2(16)
C34_1 Hf1_1 C36_1 C35_1 -38.1(10)
C2_1 Hf1_1 C36_1 C35_1 -68.6(12)
C21_1 Hf1_1 C36_1 C35_1 -132.5(10)
C12_1 Hf1_1 C36_1 C35_1 -153.1(10)
C11_1 Hf1_1 C36_1 C35_1 -84.4(19)
C38_1 Hf1_1 C36_1 C37_1 161.0(10)
C39_1 Hf1_1 C36_1 C37_1 -104.4(11)
C1_1 Hf1_1 C36_1 C37_1 22.0(12)
C33_1 Hf1_1 C36_1 C37_1 38.3(10)
C34_1 Hf1_1 C36_1 C37_1 81.1(11)
C35_1 Hf1_1 C36_1 C37_1 119.2(16)
C2_1 Hf1_1 C36_1 C37_1 50.6(13)
C21_1 Hf1_1 C36_1 C37_1 -13.3(12)
C12_1 Hf1_1 C36_1 C37_1 -34.0(15)
C11_1 Hf1_1 C36_1 C37_1 35(2)
C35_1 C36_1 C37_1 C33_1 -1.0(19)
Hf1_1 C36_1 C37_1 C33_1 -65.4(11)
C35_1 C36_1 C37_1 Hf1_1 64.4(13)
C34_1 C33_1 C37_1 C36_1 -0.5(17)
C30_1 C33_1 C37_1 C36_1 162.0(14)
Hf1_1 C33_1 C37_1 C36_1 68.3(11)
C34_1 C33_1 C37_1 Hf1_1 -68.8(10)
C30_1 C33_1 C37_1 Hf1_1 93.7(14)
C38_1 Hf1_1 C37_1 C36_1 -26.6(14)
C39_1 Hf1_1 C37_1 C36_1 74.4(11)
C1_1 Hf1_1 C37_1 C36_1 -159.3(11)
C33_1 Hf1_1 C37_1 C36_1 -114.7(14)
C34_1 Hf1_1 C37_1 C36_1 -74.6(11)
C35_1 Hf1_1 C37_1 C36_1 -33.3(10)
C2_1 Hf1_1 C37_1 C36_1 -143.7(10)
C21_1 Hf1_1 C37_1 C36_1 168.2(11)
C12_1 Hf1_1 C37_1 C36_1 159.6(9)
C11_1 Hf1_1 C37_1 C36_1 -167.5(9)
C38_1 Hf1_1 C37_1 C33_1 88.1(11)
C39_1 Hf1_1 C37_1 C33_1 -171.0(9)
C1_1 Hf1_1 C37_1 C33_1 -44.6(9)
C34_1 Hf1_1 C37_1 C33_1 40.1(8)
C35_1 Hf1_1 C37_1 C33_1 81.4(10)
C36_1 Hf1_1 C37_1 C33_1 114.7(14)
C2_1 Hf1_1 C37_1 C33_1 -29.0(10)
C21_1 Hf1_1 C37_1 C33_1 -77.1(9)
C12_1 Hf1_1 C37_1 C33_1 -85.7(9)
C11_1 Hf1_1 C37_1 C33_1 -52.9(11)
C38_2 Hf1_2 C1_2 C2_2 -11.0(13)
C39_2 Hf1_2 C1_2 C2_2 121.7(12)
C33_2 Hf1_2 C1_2 C2_2 -124.6(12)
C37_2 Hf1_2 C1_2 C2_2 -152.6(11)
C34_2 Hf1_2 C1_2 C2_2 -96.7(11)
C35_2 Hf1_2 C1_2 C2_2 -108.6(11)
C36_2 Hf1_2 C1_2 C2_2 -141.2(11)
C21_2 Hf1_2 C1_2 C2_2 109.9(15)
C12_2 Hf1_2 C1_2 C2_2 74.0(10)
C11_2 Hf1_2 C1_2 C2_2 35.2(9)
C38_2 Hf1_2 C1_2 C21_2 -120.8(12)
C39_2 Hf1_2 C1_2 C21_2 11.9(14)
C33_2 Hf1_2 C1_2 C21_2 125.6(13)
C37_2 Hf1_2 C1_2 C21_2 97.5(11)
C34_2 Hf1_2 C1_2 C21_2 153.5(12)
C35_2 Hf1_2 C1_2 C21_2 141.5(11)
C36_2 Hf1_2 C1_2 C21_2 109.0(12)
C2_2 Hf1_2 C1_2 C21_2 -109.9(15)
C12_2 Hf1_2 C1_2 C21_2 -35.8(10)
C11_2 Hf1_2 C1_2 C21_2 -74.7(11)
C38_2 Hf1_2 C1_2 C30_2 112.9(13)
C39_2 Hf1_2 C1_2 C30_2 -114.3(13)
C33_2 Hf1_2 C1_2 C30_2 -0.6(11)
C37_2 Hf1_2 C1_2 C30_2 -28.7(12)
C34_2 Hf1_2 C1_2 C30_2 27.2(12)
C35_2 Hf1_2 C1_2 C30_2 15.3(14)
C36_2 Hf1_2 C1_2 C30_2 -17.3(14)
C2_2 Hf1_2 C1_2 C30_2 123.9(15)
C21_2 Hf1_2 C1_2 C30_2 -126.2(16)
C12_2 Hf1_2 C1_2 C30_2 -162.0(13)
C11_2 Hf1_2 C1_2 C30_2 159.1(14)
C21_2 C1_2 C2_2 C11_2 8(3)
C30_2 C1_2 C2_2 C11_2 -162.8(19)
Hf1_2 C1_2 C2_2 C11_2 -68.8(17)
C21_2 C1_2 C2_2 C3_2 180(3)
C30_2 C1_2 C2_2 C3_2 9(4)
Hf1_2 C1_2 C2_2 C3_2 103(3)
C21_2 C1_2 C2_2 Hf1_2 76.4(17)
C30_2 C1_2 C2_2 Hf1_2 -94.0(16)
C38_2 Hf1_2 C2_2 C11_2 -72.7(12)
C39_2 Hf1_2 C2_2 C11_2 29.0(17)
C33_2 Hf1_2 C2_2 C11_2 161.8(12)
C1_2 Hf1_2 C2_2 C11_2 116.2(15)
C37_2 Hf1_2 C2_2 C11_2 145.0(11)
C34_2 Hf1_2 C2_2 C11_2 -164.3(12)
C35_2 Hf1_2 C2_2 C11_2 -156.8(11)
C36_2 Hf1_2 C2_2 C11_2 170.8(12)
C21_2 Hf1_2 C2_2 C11_2 76.5(11)
C12_2 Hf1_2 C2_2 C11_2 35.9(10)
C38_2 Hf1_2 C2_2 C1_2 171.1(11)
C39_2 Hf1_2 C2_2 C1_2 -87.2(14)
C33_2 Hf1_2 C2_2 C1_2 45.6(10)
C37_2 Hf1_2 C2_2 C1_2 28.8(12)
C34_2 Hf1_2 C2_2 C1_2 79.5(10)
C35_2 Hf1_2 C2_2 C1_2 87.0(11)
C36_2 Hf1_2 C2_2 C1_2 54.6(14)
C21_2 Hf1_2 C2_2 C1_2 -39.7(9)
C12_2 Hf1_2 C2_2 C1_2 -80.3(11)
C11_2 Hf1_2 C2_2 C1_2 -116.2(15)
C38_2 Hf1_2 C2_2 C3_2 40.6(15)
C39_2 Hf1_2 C2_2 C3_2 142.3(16)
C33_2 Hf1_2 C2_2 C3_2 -84.9(14)
C1_2 Hf1_2 C2_2 C3_2 -130.5(18)
C37_2 Hf1_2 C2_2 C3_2 -101.7(15)
C34_2 Hf1_2 C2_2 C3_2 -51.0(14)
C35_2 Hf1_2 C2_2 C3_2 -43.5(16)
C36_2 Hf1_2 C2_2 C3_2 -75.9(16)
C21_2 Hf1_2 C2_2 C3_2 -170.3(16)
C12_2 Hf1_2 C2_2 C3_2 149.2(16)
C11_2 Hf1_2 C2_2 C3_2 113.3(17)
C11_2 C2_2 C3_2 C4_2 -27(4)
C1_2 C2_2 C3_2 C4_2 161(3)
Hf1_2 C2_2 C3_2 C4_2 -116(3)
C2_2 C3_2 C4_2 C9_2 43(4)
C2_2 C3_2 C4_2 C5_2 -175(2)
C3_2 C4_2 C5_2 C6_2 -168(3)
C9_2 C4_2 C5_2 C6_2 -30(4)
C3_2 C4_2 C5_2 C22_2 68(3)
C9_2 C4_2 C5_2 C22_2 -154(4)
C3_2 C4_2 C5_2 C23_2 -45(3)
C9_2 C4_2 C5_2 C23_2 94(4)
C22_2 C5_2 C6_2 C7_2 160(3)
C23_2 C5_2 C6_2 C7_2 -85(4)
C4_2 C5_2 C6_2 C7_2 37(4)
C5_2 C6_2 C7_2 C8_2 -52(5)
C6_2 C7_2 C8_2 C25_2 172(3)
C6_2 C7_2 C8_2 C24_2 -73(4)
C6_2 C7_2 C8_2 C9_2 51(5)
C3_2 C4_2 C9_2 C10_2 -46(6)
C5_2 C4_2 C9_2 C10_2 175(4)
C3_2 C4_2 C9_2 C8_2 175(3)
C5_2 C4_2 C9_2 C8_2 36(6)
C7_2 C8_2 C9_2 C10_2 176(5)
C25_2 C8_2 C9_2 C10_2 56(5)
C24_2 C8_2 C9_2 C10_2 -60(5)
C7_2 C8_2 C9_2 C4_2 -45(5)
C25_2 C8_2 C9_2 C4_2 -165(4)
C24_2 C8_2 C9_2 C4_2 79(4)
C4_2 C9_2 C10_2 C11_2 33(7)
C8_2 C9_2 C10_2 C11_2 172(3)
C1_2 C2_2 C11_2 C10_2 -173(3)
C3_2 C2_2 C11_2 C10_2 13(4)
Hf1_2 C2_2 C11_2 C10_2 125(3)
C1_2 C2_2 C11_2 C12_2 -2(3)
C3_2 C2_2 C11_2 C12_2 -175(2)
Hf1_2 C2_2 C11_2 C12_2 -63.5(19)
C1_2 C2_2 C11_2 Hf1_2 62.0(14)
C3_2 C2_2 C11_2 Hf1_2 -112(2)
C9_2 C10_2 C11_2 C2_2 -17(6)
C9_2 C10_2 C11_2 C12_2 174(4)
C9_2 C10_2 C11_2 Hf1_2 73(5)
C38_2 Hf1_2 C11_2 C2_2 106.6(12)
C39_2 Hf1_2 C11_2 C2_2 -159.5(12)
C33_2 Hf1_2 C11_2 C2_2 -19.1(13)
C1_2 Hf1_2 C11_2 C2_2 -37.4(10)
C37_2 Hf1_2 C11_2 C2_2 -48.1(14)
C34_2 Hf1_2 C11_2 C2_2 17.4(13)
C35_2 Hf1_2 C11_2 C2_2 37.6(18)
C36_2 Hf1_2 C11_2 C2_2 -25(3)
C21_2 Hf1_2 C11_2 C2_2 -78.8(12)
C12_2 Hf1_2 C11_2 C2_2 -116.6(17)
C38_2 Hf1_2 C11_2 C10_2 -8.7(18)
C39_2 Hf1_2 C11_2 C10_2 85.2(19)
C33_2 Hf1_2 C11_2 C10_2 -134.4(18)
C1_2 Hf1_2 C11_2 C10_2 -152.8(19)
C37_2 Hf1_2 C11_2 C10_2 -163.4(17)
C34_2 Hf1_2 C11_2 C10_2 -97.9(18)
C35_2 Hf1_2 C11_2 C10_2 -78(2)
C36_2 Hf1_2 C11_2 C10_2 -140(3)
C2_2 Hf1_2 C11_2 C10_2 -115(2)
C21_2 Hf1_2 C11_2 C10_2 165.8(19)
C12_2 Hf1_2 C11_2 C10_2 128(2)
C38_2 Hf1_2 C11_2 C12_2 -136.8(13)
C39_2 Hf1_2 C11_2 C12_2 -42.9(14)
C33_2 Hf1_2 C11_2 C12_2 97.5(12)
C1_2 Hf1_2 C11_2 C12_2 79.1(12)
C37_2 Hf1_2 C11_2 C12_2 68.5(14)
C34_2 Hf1_2 C11_2 C12_2 134.0(12)
C35_2 Hf1_2 C11_2 C12_2 154.2(13)
C36_2 Hf1_2 C11_2 C12_2 92(3)
C2_2 Hf1_2 C11_2 C12_2 116.6(17)
C21_2 Hf1_2 C11_2 C12_2 37.7(10)
C2_2 C11_2 C12_2 C13_2 -174(4)
C10_2 C11_2 C12_2 C13_2 -3(6)
Hf1_2 C11_2 C12_2 C13_2 124(4)
C2_2 C11_2 C12_2 C21_2 -5(3)
C10_2 C11_2 C12_2 C21_2 166(3)
Hf1_2 C11_2 C12_2 C21_2 -67(2)
C2_2 C11_2 C12_2 Hf1_2 61.8(18)
C10_2 C11_2 C12_2 Hf1_2 -128(4)
C38_2 Hf1_2 C12_2 C13_2 -84.9(18)
C39_2 Hf1_2 C12_2 C13_2 9.3(18)
C33_2 Hf1_2 C12_2 C13_2 135.6(17)
C1_2 Hf1_2 C12_2 C13_2 152.5(18)
C37_2 Hf1_2 C12_2 C13_2 98.9(17)
C34_2 Hf1_2 C12_2 C13_2 165.3(16)
C35_2 Hf1_2 C12_2 C13_2 142(3)
C36_2 Hf1_2 C12_2 C13_2 79(2)
C2_2 Hf1_2 C12_2 C13_2 -166.0(19)
C21_2 Hf1_2 C12_2 C13_2 116(2)
C11_2 Hf1_2 C12_2 C13_2 -130(2)
C38_2 Hf1_2 C12_2 C11_2 45.3(14)
C39_2 Hf1_2 C12_2 C11_2 139.5(13)
C33_2 Hf1_2 C12_2 C11_2 -94.2(12)
C1_2 Hf1_2 C12_2 C11_2 -77.3(12)
C37_2 Hf1_2 C12_2 C11_2 -130.9(12)
C34_2 Hf1_2 C12_2 C11_2 -64.5(15)
C35_2 Hf1_2 C12_2 C11_2 -87(3)
C36_2 Hf1_2 C12_2 C11_2 -150.9(14)
C2_2 Hf1_2 C12_2 C11_2 -35.8(10)
C21_2 Hf1_2 C12_2 C11_2 -114.1(17)
C38_2 Hf1_2 C12_2 C21_2 159.4(12)
C39_2 Hf1_2 C12_2 C21_2 -106.4(13)
C33_2 Hf1_2 C12_2 C21_2 19.9(13)
C1_2 Hf1_2 C12_2 C21_2 36.8(11)
C37_2 Hf1_2 C12_2 C21_2 -16.8(14)
C34_2 Hf1_2 C12_2 C21_2 49.6(15)
C35_2 Hf1_2 C12_2 C21_2 27(3)
C36_2 Hf1_2 C12_2 C21_2 -36.7(18)
C2_2 Hf1_2 C12_2 C21_2 78.3(12)
C11_2 Hf1_2 C12_2 C21_2 114.1(17)
C11_2 C12_2 C13_2 C14_2 -175(4)
C21_2 C12_2 C13_2 C14_2 17(7)
Hf1_2 C12_2 C13_2 C14_2 -73(5)
C12_2 C13_2 C14_2 C19_2 -31(7)
C12_2 C13_2 C14_2 C15_2 161(4)
C13_2 C14_2 C15_2 C16_2 -177(4)
C19_2 C14_2 C15_2 C16_2 16(4)
C13_2 C14_2 C15_2 C27_2 62(5)
C19_2 C14_2 C15_2 C27_2 -105(4)
C13_2 C14_2 C15_2 C26_2 -52(5)
C19_2 C14_2 C15_2 C26_2 141(3)
C27_2 C15_2 C16_2 C17_2 84(3)
C14_2 C15_2 C16_2 C17_2 -37(3)
C26_2 C15_2 C16_2 C17_2 -164(3)
C15_2 C16_2 C17_2 C18_2 49(4)
C16_2 C17_2 C18_2 C19_2 -33(4)
C16_2 C17_2 C18_2 C28_2 93(3)
C16_2 C17_2 C18_2 C29_2 -152(3)
C13_2 C14_2 C19_2 C20_2 42(5)
C15_2 C14_2 C19_2 C20_2 -150(3)
C13_2 C14_2 C19_2 C18_2 -171(4)
C15_2 C14_2 C19_2 C18_2 -3(5)
C17_2 C18_2 C19_2 C20_2 157(3)
C28_2 C18_2 C19_2 C20_2 24(3)
C29_2 C18_2 C19_2 C20_2 -91(3)
C17_2 C18_2 C19_2 C14_2 10(4)
C28_2 C18_2 C19_2 C14_2 -123(3)
C29_2 C18_2 C19_2 C14_2 122(3)
C14_2 C19_2 C20_2 C21_2 -42(5)
C18_2 C19_2 C20_2 C21_2 169(3)
C19_2 C20_2 C21_2 C1_2 -173(3)
C19_2 C20_2 C21_2 C12_2 27(4)
C19_2 C20_2 C21_2 Hf1_2 110(3)
C2_2 C1_2 C21_2 C20_2 -172(3)
C30_2 C1_2 C21_2 C20_2 -2(5)
Hf1_2 C1_2 C21_2 C20_2 -97(4)
C2_2 C1_2 C21_2 C12_2 -11(3)
C30_2 C1_2 C21_2 C12_2 159.6(19)
Hf1_2 C1_2 C21_2 C12_2 65(2)
C2_2 C1_2 C21_2 Hf1_2 -75.1(14)
C30_2 C1_2 C21_2 Hf1_2 95.1(18)
C13_2 C12_2 C21_2 C20_2 -15(5)
C11_2 C12_2 C21_2 C20_2 175(3)
Hf1_2 C12_2 C21_2 C20_2 106(3)
C13_2 C12_2 C21_2 C1_2 180(4)
C11_2 C12_2 C21_2 C1_2 10(3)
Hf1_2 C12_2 C21_2 C1_2 -59.2(18)
C13_2 C12_2 C21_2 Hf1_2 -121(4)
C11_2 C12_2 C21_2 Hf1_2 68.9(19)
C38_2 Hf1_2 C21_2 C20_2 -141.5(16)
C39_2 Hf1_2 C21_2 C20_2 -39.4(15)
C33_2 Hf1_2 C21_2 C20_2 86.2(14)
C1_2 Hf1_2 C21_2 C20_2 131.0(18)
C37_2 Hf1_2 C21_2 C20_2 52.4(14)
C34_2 Hf1_2 C21_2 C20_2 103.0(14)
C35_2 Hf1_2 C21_2 C20_2 76.4(16)
C36_2 Hf1_2 C21_2 C20_2 45.1(16)
C2_2 Hf1_2 C21_2 C20_2 171.1(15)
C12_2 Hf1_2 C21_2 C20_2 -112.6(17)
C11_2 Hf1_2 C21_2 C20_2 -149.4(15)
C38_2 Hf1_2 C21_2 C1_2 87.4(14)
C39_2 Hf1_2 C21_2 C1_2 -170.4(12)
C33_2 Hf1_2 C21_2 C1_2 -44.8(11)
C37_2 Hf1_2 C21_2 C1_2 -78.6(11)
C34_2 Hf1_2 C21_2 C1_2 -28.1(12)
C35_2 Hf1_2 C21_2 C1_2 -54.6(15)
C36_2 Hf1_2 C21_2 C1_2 -86.0(12)
C2_2 Hf1_2 C21_2 C1_2 40.1(10)
C12_2 Hf1_2 C21_2 C1_2 116.3(17)
C11_2 Hf1_2 C21_2 C1_2 79.6(11)
C38_2 Hf1_2 C21_2 C12_2 -28.9(17)
C39_2 Hf1_2 C21_2 C12_2 73.2(12)
C33_2 Hf1_2 C21_2 C12_2 -161.1(12)
C1_2 Hf1_2 C21_2 C12_2 -116.3(17)
C37_2 Hf1_2 C21_2 C12_2 165.0(12)
C34_2 Hf1_2 C21_2 C12_2 -144.4(11)
C35_2 Hf1_2 C21_2 C12_2 -171.0(12)
C36_2 Hf1_2 C21_2 C12_2 157.7(11)
C2_2 Hf1_2 C21_2 C12_2 -76.3(12)
C11_2 Hf1_2 C21_2 C12_2 -36.8(10)
C2_2 C1_2 C30_2 C31_2 -36(3)
C21_2 C1_2 C30_2 C31_2 155(3)
Hf1_2 C1_2 C30_2 C31_2 -119(2)
C2_2 C1_2 C30_2 C33_2 84(2)
C21_2 C1_2 C30_2 C33_2 -85(3)
Hf1_2 C1_2 C30_2 C33_2 0.9(16)
C2_2 C1_2 C30_2 C32_2 -159(2)
C21_2 C1_2 C30_2 C32_2 33(3)
Hf1_2 C1_2 C30_2 C32_2 118.3(19)
C31_2 C30_2 C33_2 C37_2 -160(2)
C32_2 C30_2 C33_2 C37_2 -40(3)
C1_2 C30_2 C33_2 C37_2 79(2)
C31_2 C30_2 C33_2 C34_2 40(3)
C32_2 C30_2 C33_2 C34_2 160(2)
C1_2 C30_2 C33_2 C34_2 -81(2)
C31_2 C30_2 C33_2 Hf1_2 120.0(19)
C32_2 C30_2 C33_2 Hf1_2 -119.9(19)
C1_2 C30_2 C33_2 Hf1_2 -0.9(16)
C38_2 Hf1_2 C33_2 C37_2 121.9(13)
C39_2 Hf1_2 C33_2 C37_2 -9.5(15)
C1_2 Hf1_2 C33_2 C37_2 -124.0(13)
C34_2 Hf1_2 C33_2 C37_2 111.4(16)
C35_2 Hf1_2 C33_2 C37_2 74.1(12)
C36_2 Hf1_2 C33_2 C37_2 36.9(11)
C2_2 Hf1_2 C33_2 C37_2 -151.1(12)
C21_2 Hf1_2 C33_2 C37_2 -97.4(12)
C12_2 Hf1_2 C33_2 C37_2 -107.9(12)
C11_2 Hf1_2 C33_2 C37_2 -141.2(11)
C38_2 Hf1_2 C33_2 C34_2 10.5(15)
C39_2 Hf1_2 C33_2 C34_2 -120.9(13)
C1_2 Hf1_2 C33_2 C34_2 124.7(13)
C37_2 Hf1_2 C33_2 C34_2 -111.4(16)
C35_2 Hf1_2 C33_2 C34_2 -37.3(11)
C36_2 Hf1_2 C33_2 C34_2 -74.5(12)
C2_2 Hf1_2 C33_2 C34_2 97.6(12)
C21_2 Hf1_2 C33_2 C34_2 151.2(12)
C12_2 Hf1_2 C33_2 C34_2 140.7(11)
C11_2 Hf1_2 C33_2 C34_2 107.4(12)
C38_2 Hf1_2 C33_2 C30_2 -113.5(15)
C39_2 Hf1_2 C33_2 C30_2 115.1(15)
C1_2 Hf1_2 C33_2 C30_2 0.7(12)
C37_2 Hf1_2 C33_2 C30_2 124.6(19)
C34_2 Hf1_2 C33_2 C30_2 -124.0(19)
C35_2 Hf1_2 C33_2 C30_2 -161.2(17)
C36_2 Hf1_2 C33_2 C30_2 161.5(17)
C2_2 Hf1_2 C33_2 C30_2 -26.4(13)
C21_2 Hf1_2 C33_2 C30_2 27.2(14)
C12_2 Hf1_2 C33_2 C30_2 16.7(15)
C11_2 Hf1_2 C33_2 C30_2 -16.5(15)
C37_2 C33_2 C34_2 C35_2 -1(2)
C30_2 C33_2 C34_2 C35_2 161.6(17)
Hf1_2 C33_2 C34_2 C35_2 67.3(13)
C37_2 C33_2 C34_2 Hf1_2 -68.6(12)
C30_2 C33_2 C34_2 Hf1_2 94.3(17)
C38_2 Hf1_2 C34_2 C35_2 74.6(14)
C39_2 Hf1_2 C34_2 C35_2 -25.4(19)
C33_2 Hf1_2 C34_2 C35_2 -114.0(18)
C1_2 Hf1_2 C34_2 C35_2 -159.3(14)
C37_2 Hf1_2 C34_2 C35_2 -74.5(13)
C36_2 Hf1_2 C34_2 C35_2 -34.4(12)
C2_2 Hf1_2 C34_2 C35_2 167.8(14)
C21_2 Hf1_2 C34_2 C35_2 -144.4(13)
C12_2 Hf1_2 C34_2 C35_2 -169.8(12)
C11_2 Hf1_2 C34_2 C35_2 158.9(13)
C38_2 Hf1_2 C34_2 C33_2 -171.5(12)
C39_2 Hf1_2 C34_2 C33_2 88.6(16)
C1_2 Hf1_2 C34_2 C33_2 -45.4(11)
C37_2 Hf1_2 C34_2 C33_2 39.4(10)
C35_2 Hf1_2 C34_2 C33_2 114.0(18)
C36_2 Hf1_2 C34_2 C33_2 79.5(12)
C2_2 Hf1_2 C34_2 C33_2 -78.2(11)
C21_2 Hf1_2 C34_2 C33_2 -30.4(13)
C12_2 Hf1_2 C34_2 C33_2 -55.9(15)
C11_2 Hf1_2 C34_2 C33_2 -87.1(12)
C33_2 C34_2 C35_2 C36_2 2(2)
Hf1_2 C34_2 C35_2 C36_2 66.5(16)
C33_2 C34_2 C35_2 Hf1_2 -64.7(13)
C38_2 Hf1_2 C35_2 C36_2 139.5(15)
C39_2 Hf1_2 C35_2 C36_2 45.6(15)
C33_2 Hf1_2 C35_2 C36_2 -77.8(14)
C1_2 Hf1_2 C35_2 C36_2 -94.4(14)
C37_2 Hf1_2 C35_2 C36_2 -35.6(13)
C34_2 Hf1_2 C35_2 C36_2 -116(2)
C2_2 Hf1_2 C35_2 C36_2 -130.3(13)
C21_2 Hf1_2 C35_2 C36_2 -66.0(17)
C12_2 Hf1_2 C35_2 C36_2 -86(3)
C11_2 Hf1_2 C35_2 C36_2 -151.2(14)
C38_2 Hf1_2 C35_2 C34_2 -104.0(14)
C39_2 Hf1_2 C35_2 C34_2 162.0(14)
C33_2 Hf1_2 C35_2 C34_2 38.6(12)
C1_2 Hf1_2 C35_2 C34_2 22.0(15)
C37_2 Hf1_2 C35_2 C34_2 80.8(14)
C36_2 Hf1_2 C35_2 C34_2 116(2)
C2_2 Hf1_2 C35_2 C34_2 -13.8(15)
C21_2 Hf1_2 C35_2 C34_2 50.4(17)
C12_2 Hf1_2 C35_2 C34_2 31(3)
C11_2 Hf1_2 C35_2 C34_2 -35(2)
C34_2 C35_2 C36_2 C37_2 -2(2)
Hf1_2 C35_2 C36_2 C37_2 62.7(15)
C34_2 C35_2 C36_2 Hf1_2 -64.4(14)
C38_2 Hf1_2 C36_2 C35_2 -42.2(16)
C39_2 Hf1_2 C36_2 C35_2 -136.0(15)
C33_2 Hf1_2 C36_2 C35_2 80.3(14)
C1_2 Hf1_2 C36_2 C35_2 97.7(14)
C37_2 Hf1_2 C36_2 C35_2 119(2)
C34_2 Hf1_2 C36_2 C35_2 37.6(13)
C2_2 Hf1_2 C36_2 C35_2 69.3(16)
C21_2 Hf1_2 C36_2 C35_2 133.0(13)
C12_2 Hf1_2 C36_2 C35_2 153.9(14)
C11_2 Hf1_2 C36_2 C35_2 87(3)
C38_2 Hf1_2 C36_2 C37_2 -161.4(14)
C39_2 Hf1_2 C36_2 C37_2 104.8(15)
C33_2 Hf1_2 C36_2 C37_2 -39.0(12)
C1_2 Hf1_2 C36_2 C37_2 -21.5(16)
C34_2 Hf1_2 C36_2 C37_2 -81.6(14)
C35_2 Hf1_2 C36_2 C37_2 -119(2)
C2_2 Hf1_2 C36_2 C37_2 -49.9(18)
C21_2 Hf1_2 C36_2 C37_2 13.8(16)
C12_2 Hf1_2 C36_2 C37_2 35(2)
C11_2 Hf1_2 C36_2 C37_2 -32(3)
C35_2 C36_2 C37_2 C33_2 1(2)
Hf1_2 C36_2 C37_2 C33_2 65.3(13)
C35_2 C36_2 C37_2 Hf1_2 -64.5(16)
C34_2 C33_2 C37_2 C36_2 0(2)
C30_2 C33_2 C37_2 C36_2 -162.4(18)
Hf1_2 C33_2 C37_2 C36_2 -68.3(13)
C34_2 C33_2 C37_2 Hf1_2 68.7(12)
C30_2 C33_2 C37_2 Hf1_2 -94.1(17)
C38_2 Hf1_2 C37_2 C36_2 26(2)
C39_2 Hf1_2 C37_2 C36_2 -73.9(15)
C33_2 Hf1_2 C37_2 C36_2 113.8(19)
C1_2 Hf1_2 C37_2 C36_2 159.7(15)
C34_2 Hf1_2 C37_2 C36_2 74.2(14)
C35_2 Hf1_2 C37_2 C36_2 33.3(12)
C2_2 Hf1_2 C37_2 C36_2 144.2(14)
C21_2 Hf1_2 C37_2 C36_2 -167.8(15)
C12_2 Hf1_2 C37_2 C36_2 -159.0(13)
C11_2 Hf1_2 C37_2 C36_2 168.4(12)
C38_2 Hf1_2 C37_2 C33_2 -87.5(15)
C39_2 Hf1_2 C37_2 C33_2 172.3(12)
C1_2 Hf1_2 C37_2 C33_2 45.9(11)
C34_2 Hf1_2 C37_2 C33_2 -39.5(10)
C35_2 Hf1_2 C37_2 C33_2 -80.5(12)
C36_2 Hf1_2 C37_2 C33_2 -113.8(19)
C2_2 Hf1_2 C37_2 C33_2 30.5(13)
C21_2 Hf1_2 C37_2 C33_2 78.4(11)
C12_2 Hf1_2 C37_2 C33_2 87.3(12)
C11_2 Hf1_2 C37_2 C33_2 54.6(15)
